data_7720952
loop_
_publ_author_name
'Eggenweiler, Tim H.'
'Prescimone, Alessandro'
'H&#xe4;ussinger, Daniel'
'Wenger, Oliver S.'

_publ_section_title
;
 Photoactive four-coordinate copper(I) complexes based on chelating
 diimine, diphosphine, and diisocyanide ligands with high excited-state
 energies.
;
_journal_issue 19
_journal_name_full 'Dalton transactions (Cambridge, England : 2003)'
_journal_page_first 7546
_journal_page_last 7553
_journal_paper_doi 10.1039/d6dt00545d
_journal_volume 55
_journal_year 2026
_chemical_formula_moiety 'C85 H80 Cu N2 O P2, 6(C H Cl3), B F4'
_chemical_formula_sum 'C91 H86 B Cl18 Cu F4 N2 O P2'
_chemical_formula_weight 2074.00
_space_group_crystal_system triclinic
_space_group_IT_number 2
_space_group_name_Hall '-P 1'
_space_group_name_H-M_alt 'P -1'
_atom_sites_solution_hydrogens mixed
_atom_sites_solution_primary dual
_audit_creation_date 2023-02-15
_audit_creation_method
;
Olex2 1.5
(compiled 2022.04.07 svn.rca3783a0 for OlexSys, GUI svn.r6498)
;
_audit_update_record
;
2025-11-11 deposited with the CCDC.	2026-04-23 downloaded from the CCDC.
;
_cell_angle_alpha 101.982(2)
_cell_angle_beta 90.252(2)
_cell_angle_gamma 111.204(2)
_cell_formula_units_Z 2
_cell_length_a 15.4453(3)
_cell_length_b 17.0861(4)
_cell_length_c 20.7269(5)
_cell_measurement_reflns_used 40567
_cell_measurement_temperature 150
_cell_measurement_theta_max 55.72
_cell_measurement_theta_min 2.48
_cell_volume 4969.4(2)
_computing_cell_refinement 'X-Area Recipe 1.37.0.0 (STOE, 2021)'
_computing_data_collection 'X-Area Pilatus3_SV 1.31.186.0 (STOE, 2022)'
_computing_data_reduction
;
X-Area Integrate 2.5.3.0 (STOE, 2021)
X-Area LANA 2.7.5.0 (STOE, 2022)
;
_computing_molecular_graphics 'Olex2 1.5 (Dolomanov et al., 2009)'
_computing_publication_material 'Olex2 1.5 (Dolomanov et al., 2009)'
_computing_structure_refinement 'SHELXL 2018/3 (Sheldrick, 2015)'
_computing_structure_solution 'SHELXT 2018/2 (Sheldrick, 2018)'
_diffrn_ambient_temperature 150
_diffrn_detector Pilatus300K
_diffrn_detector_area_resol_mean 5.81
_diffrn_detector_type 'DECTRIS PILATUS 300K'
_diffrn_measured_fraction_theta_full 0.995
_diffrn_measured_fraction_theta_max 0.980
_diffrn_measurement_details
;
 6669 frames, detector distance = 60 mm
;
_diffrn_measurement_device 'Eulerian 4-circle diffractometer'
_diffrn_measurement_device_type 'STOE STADIVARI'
_diffrn_measurement_method 'rotation method, \w scans'
_diffrn_radiation_collimation '1.2 0.6 mm diameter'
_diffrn_radiation_monochromator 'Graded multilayer mirror'
_diffrn_radiation_polarisn_norm 0
_diffrn_radiation_probe x-ray
_diffrn_radiation_type GaK\a
_diffrn_radiation_wavelength 1.34143
_diffrn_reflns_av_R_equivalents 0.1665
_diffrn_reflns_av_unetI/netI 0.1039
_diffrn_reflns_Laue_measured_fraction_full 0.995
_diffrn_reflns_Laue_measured_fraction_max 0.980
_diffrn_reflns_limit_h_max 12
_diffrn_reflns_limit_h_min -18
_diffrn_reflns_limit_k_max 21
_diffrn_reflns_limit_k_min -20
_diffrn_reflns_limit_l_max 25
_diffrn_reflns_limit_l_min -24
_diffrn_reflns_number 83809
_diffrn_reflns_point_group_measured_fraction_full 0.995
_diffrn_reflns_point_group_measured_fraction_max 0.980
_diffrn_reflns_theta_full 53.597
_diffrn_reflns_theta_max 55.818
_diffrn_reflns_theta_min 2.680
_diffrn_source 'Metaljet D2'
_diffrn_source_current 3.570
_diffrn_source_power 0.250
_diffrn_source_voltage 70
_exptl_absorpt_coefficient_mu 4.631
_exptl_absorpt_correction_T_max 0.0927
_exptl_absorpt_correction_T_min 0.0035
_exptl_absorpt_correction_type multi-scan
_exptl_absorpt_process_details
;
STOE X-Red32, absorption correction by Gaussian integration, analogous to
P. Coppens in: F. R. Ahmed (Editor), "Crystallographic Computing", Munksgaard,
Copenhagen (1970), 255 - 270. Afterwards scaling of reflection intensities was
performed within STOE LANA. J. Koziskova, F. Hahn, J. Richter, J. Kozisek, Acta
Chimica Slovaca, vol. 9, no. 2, 2016, pp. 136 - 140.
Finally a spherical absorption correction was done within STOE LANA.
;
_exptl_crystal_colour colourless
_exptl_crystal_colour_primary colourless
_exptl_crystal_density_diffrn 1.386
_exptl_crystal_density_method 'not measured'
_exptl_crystal_description block
_exptl_crystal_F_000 2120
_exptl_crystal_recrystallization_method
'The material was recrystallised from a mixture of heptane and CHCl3  by solvent layering'
_exptl_crystal_size_max 0.24
_exptl_crystal_size_mid 0.223
_exptl_crystal_size_min 0.21
_exptl_crystal_size_rad 0.220
_refine_diff_density_max 1.673
_refine_diff_density_min -1.196
_refine_diff_density_rms 0.150
_refine_ls_extinction_coef 0.00130(12)
_refine_ls_extinction_expression Fc^*^=kFc[1+0.001xFc^2^\l^3^/sin(2\q)]^-1/4^
_refine_ls_extinction_method 'SHELXL-2018/3 (Sheldrick 2018)'
_refine_ls_goodness_of_fit_ref 1.077
_refine_ls_hydrogen_treatment constr
_refine_ls_matrix_type full
_refine_ls_number_parameters 1117
_refine_ls_number_reflns 19132
_refine_ls_number_restraints 115
_refine_ls_restrained_S_all 1.076
_refine_ls_R_factor_all 0.1684
_refine_ls_R_factor_gt 0.1248
_refine_ls_shift/su_max 0.000
_refine_ls_shift/su_mean 0.000
_refine_ls_structure_factor_coef Fsqd
_refine_ls_weighting_details 'w=1/[\s^2^(Fo^2^)+(0.0720P)^2^+38.0000P] where P=(Fo^2^+2Fc^2^)/3'
_refine_ls_weighting_scheme calc
_refine_ls_wR_factor_gt 0.2745
_refine_ls_wR_factor_ref 0.2984
_reflns_Friedel_coverage 0.000
_reflns_number_gt 12555
_reflns_number_total 19132
_reflns_threshold_expression 'I > 2\s(I)'
_cod_data_source_file d6dt00545d2.cif
_cod_data_source_block egh085_150k
_cod_depositor_comments 'Adding full bibliography for 7720951--7720954.cif.'
_cod_database_code 7720952
_shelx_shelxl_version_number 2018/3
_shelx_space_group_comment
;
The symmetry employed for this shelxl refinement is uniquely defined
by the following loop, which should always be used as a source of
symmetry information in preference to the above space-group names.
They are only intended as comments.
;
_shelx_estimated_absorpt_t_max 0.443
_shelx_estimated_absorpt_t_min 0.403
_olex2_refinement_description
;
1. Fixed Uiso
 At 1.2 times of:
  All C(H) groups
 At 1.5 times of:
  All C(H,H,H) groups
2. Restrained distances
 Cl15-Cl2 \\sim Cl15-Cl17 \\sim Cl2-Cl17
 with sigma of 0.04
 C96-Cl15 \\sim C96-Cl2 \\sim C96-Cl17
 with sigma of 0.02
 C6-C22 \\sim C6-C24 \\sim C19-C22 \\sim C19-C24
 with sigma of 0.04
 C46-C33 \\sim C46-C47 \\sim C46-C50 \\sim C46-C52
 with sigma of 0.02
 C18-C6 \\sim C18-C19 \\sim C18-C22 \\sim C18-C24
 with sigma of 0.02
 C33-C47 \\sim C33-C50 \\sim C33-C52 \\sim C47-C50 \\sim C47-C52 \\sim C50-C52
 with sigma of 0.04
 C95-Cl9 \\sim C95-Cl19 \\sim C95-Cl5
 with sigma of 0.02
 Cl9-Cl19 \\sim Cl19-Cl5 \\sim Cl5-Cl9
 with sigma of 0.04
 C96-Cl21 \\sim C96-Cl11 \\sim C96-Cl23
 with sigma of 0.02
 C97-Cl15 \\sim C97-Cl17 \\sim C97-Cl2
 with sigma of 0.02
 Cl17-C96 \\sim Cl17-C97
 with sigma of 0.02
 Cl2-C96 \\sim Cl2-C97
 with sigma of 0.02
 Cl15-C96 \\sim Cl15-C97
 with sigma of 0.02
 C18-C21 \\sim C18-C20 \\sim C18-C23 \\sim C18-C6
 with sigma of 0.02
 C21-C20 \\sim C20-C23
 with sigma of 0.04
 C49-C48 \\sim C48-C51
 with sigma of 0.04
 C49-C48 \\sim C49-C51
 with sigma of 0.04
 C46-C33 \\sim C46-C49 \\sim C46-C48 \\sim C46-C51
 with sigma of 0.02
3. Uiso/Uaniso restraints and constraints
C95 \\sim Cl9 \\sim Cl19 \\sim Cl5: within 2A with sigma of 0.04 and sigma for
terminal atoms of 0.08 within 2A
Uanis(Cl2) = Uanis(Cl15) = Uanis(Cl17)
Uanis(Cl21) = Uanis(Cl23) = Uanis(Cl11)
Uanis(C95) = Uanis(C97) = Uanis(C96)
Uanis(Cl5) = Uanis(Cl9) = Uanis(Cl19)
Uanis(C20) = Uanis(C23) = Uanis(C21)
Uanis(C52) = Uanis(C47) = Uanis(C50)
Uanis(C24) = Uanis(C19) = Uanis(C22)
4. Rigid body (RIGU) restrains
 C95, Cl9, Cl19, Cl5
 with sigma for 1-2 distances of 0.004 and sigma for 1-3 distances of 0.004
5. Others
 Fixed Sof: Cl15(0.5) Cl2(0.5) Cl17(0.5) C47(0.7) H47A(0.7) H47B(0.7)
 H47C(0.7) C50(0.7) H50A(0.7) H50B(0.7) H50C(0.7) C19(0.7) H19A(0.7) H19B(0.7)
 H19C(0.7) C96(0.25) H96(0.25) C22(0.7) H22A(0.7) H22B(0.7) H22C(0.7) C52(0.7)
 H52A(0.7) H52B(0.7) H52C(0.7) C24(0.7) H24A(0.7) H24B(0.7) H24C(0.7) C95(0.25)
 H95(0.25) Cl9(0.25) Cl19(0.25) Cl5(0.25) Cl21(0.25) Cl11(0.25) Cl23(0.25)
 C97(0.5) H97(0.5) C21(0.3) H21A(0.3) H21B(0.3) H21C(0.3) C20(0.3) H20A(0.3)
 H20B(0.3) H20C(0.3) C23(0.3) H23A(0.3) H23B(0.3) H23C(0.3) C49(0.3) H49A(0.3)
 H49B(0.3) H49C(0.3) C48(0.3) H48A(0.3) H48B(0.3) H48C(0.3) C51(0.3) H51A(0.3)
 H51B(0.3) H51C(0.3)
6.a Riding coordinates:
 C19(H19A,H19B,H19C), C22(H22A,H22B,H22C), C24(H24A,H24B,H24C), C21(H21A,H21B,
 H21C), C20(H20A,H20B,H20C), C23(H23A,H23B,H23C)
6.b Free rotating group:
 C95(Cl9,Cl19,Cl5)
6.c Ternary CH refined with riding coordinates:
 C92(H92), C94(H94), C93(H93), C033(H033), C98(H98), C96(H96), C95(H95),
 C97(H97)
6.d Aromatic/amide H refined with riding coordinates:
 C32(H32), C81(H81), C60(H60), C73(H73), C74(H74), C87(H87), C72(H72),
 C26(H26), C83(H83), C77(H77), C54(H54), C79(H79), C61(H61), C85(H85), C82(H82),
  C7(H7), C62(H62), C55(H55), C78(H78), C28(H28), C30(H30), C5(H5), C84(H84),
 C63(H63), C64(H64), C34(H34), C41(H41), C56(H56), C11(H11), C29(H29), C90(H90),
  C89(H89), C91(H91), C57(H57), C58(H58), C39(H39), C88(H88), C13(H13)
6.e Idealised Me refined as rotating group:
 C75(H75A,H75B,H75C), C43(H43A,H43B,H43C), C45(H45A,H45B,H45C), C76(H76A,H76B,
 H76C), C17(H17A,H17B,H17C), C16(H16A,H16B,H16C), C15(H15A,H15B,H15C), C44(H44A,
 H44B,H44C), C47(H47A,H47B,H47C), C50(H50A,H50B,H50C), C52(H52A,H52B,H52C),
 C49(H49A,H49B,H49C), C48(H48A,H48B,H48C), C51(H51A,H51B,H51C)
;
_olex2_date_sample_data_collection 2023-02-14
_olex2_date_sample_submission 2023-02-07
_olex2_exptl_crystal_mounting_method 'The crystal was mounted on a MITIGEN holder in perfluoroether oil'
_olex2_submission_original_sample_id EGH085_150K
_olex2_submission_special_instructions 'No special instructions were received'
_stoe_detector_distance '60.0 mm'
_stoe_detector_pixelsize_x '0.172 mm'
_stoe_detector_pixelsize_y '0.172 mm'
_stoe_detector_size_x '8.4 cm'
_stoe_detector_size_y '10.6 cm'
_stoe_evaluation_integration_a 8.0
_stoe_evaluation_integration_b 0.1
_stoe_evaluation_integration_ems 0.014
_stoe_evaluation_lana_bis_l_even_max -
_stoe_evaluation_lana_bis_l_odd_max -
_stoe_evaluation_lana_bos_l_even_max 4
_stoe_evaluation_lana_bos_l_odd_max 1
_stoe_evaluation_lana_completeness 97.9
_stoe_evaluation_lana_dxs_max_order 1
_stoe_evaluation_lana_dys_max_order 1
_stoe_evaluation_lana_fs_max_order 3
_stoe_evaluation_lana_max_2theta_available 111.7
_stoe_evaluation_lana_max_2theta_desired 111.7
_stoe_evaluation_lana_mean_redundancy 4.4
_stoe_evaluation_lana_number_refls_after_or 83818
_stoe_evaluation_lana_number_refls_outliers 29987
_stoe_evaluation_lana_number_refls_total 113805
_stoe_evaluation_lana_number_refls_unique 19139
_stoe_evaluation_lana_number_refls_written 83818
_stoe_evaluation_lana_or_c1 0.035
_stoe_evaluation_lana_or_c2 0
_stoe_evaluation_lana_or_c3 0
_stoe_evaluation_lana_or_c4 0.7
_stoe_evaluation_lana_point_group -1
_stoe_evaluation_lana_table
;
#----------------------------------------------------------------------------
2Theta          10.5   22.5   34.5   46.5   58.5   70.5   82.5   94.5  106.5
#----------------------------------------------------------------------------
<Resolution>    6.22   3.29   2.22   1.64   1.37   1.16   1.02   0.91   0.85
N(total)         300   1027   2312   8436  20466  21271  23056  22532  14405
<Redundancy>     2.2    2.0    2.0    3.9    6.4    5.2    4.8    4.3    3.2
Complet. [%%]    97.1   98.5   98.9   99.6  100.0  100.0   99.9   99.4   90.9
<I/sigma>       89.8   82.9   35.6   17.9   11.7    7.2    3.4    2.2    1.6
R(int)         0.071  0.063  0.087  0.103  0.130  0.166  0.267  0.353  0.436
#----------------------------------------------------------------------------
;
_stoe_measurement_identifier EGH085_150K
_stoe_measurement_max_exposure_per_frame '2.5 s'
_stoe_measurement_mean_exposure_per_frame '2.2 s'
_stoe_measurement_min_exposure_per_frame '1.0 s'
_stoe_measurement_total_exposure_time '4.2 h'
_stoe_measurement_total_frame_number 6669
_stoe_measurement_total_run_number 32
_stoe_measurement_tube_power '250 W'

loop_
_space_group_symop_operation_xyz
'x, y, z'
'-x, -y, -z'

loop_
_atom_site_label
_atom_site_type_symbol
_atom_site_fract_x
_atom_site_fract_y
_atom_site_fract_z
_atom_site_U_iso_or_equiv
_atom_site_adp_type
_atom_site_occupancy
_atom_site_site_symmetry_order
_atom_site_calc_flag
_atom_site_refinement_flags_posn
_atom_site_refinement_flags_adp
_atom_site_refinement_flags_occupancy
_atom_site_disorder_assembly
_atom_site_disorder_group
Cu1 Cu 0.19004(6) 0.73125(6) 0.84152(5) 0.0321(3) Uani 1 1 d . . . . .
P2 P 0.10645(11) 0.62976(10) 0.89773(10) 0.0317(4) Uani 1 1 d . . . . .
P1 P 0.32013(11) 0.83300(10) 0.90558(10) 0.0335(4) Uani 1 1 d . . . . .
Cl1 Cl 0.16540(16) 1.11459(15) 0.76929(13) 0.0648(6) Uani 1 1 d . . . . .
Cl4 Cl 0.27524(17) 1.27765(14) 0.85629(15) 0.0704(7) Uani 1 1 d . . . . .
Cl6 Cl -0.48187(17) 0.46959(19) 0.90859(17) 0.0807(8) Uani 1 1 d . . . . .
Cl8 Cl -0.34189(17) 0.47526(19) 0.81715(17) 0.0826(8) Uani 1 1 d . . . . .
Cl10 Cl 0.2709(2) 1.11784(17) 0.88364(18) 0.0888(10) Uani 1 1 d . . . . .
Cl12 Cl 0.3812(3) 0.9721(2) 0.3546(2) 0.1041(11) Uani 1 1 d . . . . .
Cl14 Cl -0.4878(2) 0.5344(2) 0.79248(19) 0.1022(11) Uani 1 1 d . . . . .
Cl16 Cl 0.2484(2) 1.1737(3) 0.6081(2) 0.1167(13) Uani 1 1 d . . . . .
Cl18 Cl 0.3449(3) 1.2684(2) 0.5147(2) 0.1215(13) Uani 1 1 d . . . . .
Cl20 Cl 0.5764(3) 0.8103(3) 0.6455(3) 0.1329(16) Uani 1 1 d . . . . .
Cl22 Cl 0.3403(4) 0.8794(3) 0.4564(2) 0.1342(16) Uani 1 1 d . . . . .
Cl24 Cl 0.2364(3) 0.8046(3) 0.3320(3) 0.1369(17) Uani 1 1 d . . . . .
Cl3 Cl 0.3680(4) 1.1140(3) 0.5250(2) 0.1355(16) Uani 1 1 d . . . . .
Cl13 Cl 0.4636(3) 0.7108(3) 0.7279(3) 0.1421(17) Uani 1 1 d . . . . .
O1 O 0.1953(3) 0.7840(3) 1.0019(3) 0.0332(11) Uani 1 1 d . . . . .
Cl7 Cl 0.6450(3) 0.8290(4) 0.7791(3) 0.159(2) Uani 1 1 d . . . . .
Cl15 Cl 0.0871(6) 0.7655(6) 0.4754(6) 0.121(2) Uani 0.5 1 d D . P A 1
N1 N 0.2293(4) 0.6619(4) 0.7014(3) 0.0386(14) Uani 1 1 d . . . . .
N2 N 0.0904(4) 0.8205(4) 0.7713(3) 0.0327(13) Uani 1 1 d . . . . .
Cl2 Cl -0.0228(6) 0.6396(6) 0.5446(6) 0.121(2) Uani 0.5 1 d D . P A 1
C59 C 0.3921(4) 0.7921(4) 0.9499(4) 0.0350(16) Uani 1 1 d . . . . .
C70 C 0.1023(4) 0.7444(4) 1.0139(4) 0.0311(14) Uani 1 1 d . . . . .
C69 C 0.0654(4) 0.7853(4) 1.0636(4) 0.0346(15) Uani 1 1 d . . . . .
C1 C 0.2214(4) 0.6805(4) 0.7567(4) 0.0316(15) Uani 1 1 d . . . . .
F4 F 0.4781(5) 1.2465(5) 0.7969(4) 0.098(2) Uani 1 1 d . . . . .
F1 F 0.4724(6) 1.2959(4) 0.7075(4) 0.104(2) Uani 1 1 d . . . . .
C66 C 0.2259(4) 0.8732(4) 1.0118(4) 0.0318(15) Uani 1 1 d . . . . .
C80 C 0.1795(4) 0.5773(4) 0.9244(4) 0.0335(15) Uani 1 1 d . . . . .
C8 C 0.2315(5) 0.5535(4) 0.6070(4) 0.0408(17) Uani 1 1 d . . . . .
C32 C 0.0559(5) 0.9348(4) 0.6490(4) 0.0381(16) Uani 1 1 d . . . . .
H32 H 0.085908 0.957599 0.613382 0.046 Uiso 1 1 calc R U . . .
C71 C 0.0534(4) 0.6650(4) 0.9701(4) 0.0318(15) Uani 1 1 d . . . . .
C81 C 0.2142(5) 0.5304(4) 0.8746(4) 0.0396(17) Uani 1 1 d . . . . .
H81 H 0.195443 0.523399 0.829341 0.048 Uiso 1 1 calc R U . . .
C60 C 0.4185(5) 0.7280(4) 0.9136(4) 0.0429(18) Uani 1 1 d . . . . .
H60 H 0.397830 0.705333 0.867970 0.051 Uiso 1 1 calc R U . . .
C9 C 0.1892(5) 0.4851(5) 0.6448(4) 0.0424(18) Uani 1 1 d . . . . .
C36 C 0.0506(4) 0.8606(4) 0.7351(4) 0.0336(15) Uani 1 1 d . . . . .
C65 C 0.2923(4) 0.9082(4) 0.9699(4) 0.0337(15) Uani 1 1 d . . . . .
C67 C 0.1927(5) 0.9203(4) 1.0605(4) 0.0369(16) Uani 1 1 d . . . . .
C37 C -0.0836(5) 0.8297(4) 0.8080(4) 0.0392(17) Uani 1 1 d . . . . .
C35 C -0.0328(5) 0.8685(4) 0.7531(4) 0.0352(15) Uani 1 1 d . . . . .
C2 C 0.1211(5) 0.7895(4) 0.8045(4) 0.0399(18) Uani 1 1 d . . . . .
C73 C -0.0769(5) 0.6599(5) 1.0343(4) 0.0459(19) Uani 1 1 d . . . . .
H73 H -0.139422 0.630000 1.042434 0.055 Uiso 1 1 calc R U . . .
C31 C 0.0961(5) 0.8931(4) 0.6815(4) 0.0362(16) Uani 1 1 d . . . . .
C86 C 0.0061(5) 0.5414(4) 0.8507(4) 0.0372(16) Uani 1 1 d . . . . .
C74 C -0.0277(5) 0.7407(5) 1.0744(4) 0.0406(17) Uani 1 1 d . . . . .
H74 H -0.056679 0.765531 1.108777 0.049 Uiso 1 1 calc R U . . .
C10 C 0.0964(6) 0.4665(5) 0.6600(4) 0.0474(19) Uani 1 1 d . . . . .
C38 C -0.0507(5) 0.8625(5) 0.8732(4) 0.0417(18) Uani 1 1 d . . . . .
C3 C 0.2429(5) 0.6392(4) 0.6346(4) 0.0385(17) Uani 1 1 d . . . . .
C27 C 0.1843(4) 0.8828(4) 0.6612(4) 0.0362(16) Uani 1 1 d . . . . .
C87 C -0.0471(5) 0.5577(5) 0.8060(4) 0.0445(18) Uani 1 1 d . . . . .
H87 H -0.027125 0.613597 0.797024 0.053 Uiso 1 1 calc R U . . .
C72 C -0.0393(5) 0.6220(4) 0.9840(4) 0.0392(17) Uani 1 1 d . . . . .
H72 H -0.075213 0.566486 0.958100 0.047 Uiso 1 1 calc R U . . .
C53 C 0.4047(5) 0.9072(4) 0.8631(4) 0.0368(16) Uani 1 1 d . . . . .
C68 C 0.1256(5) 0.8720(4) 1.1057(4) 0.0373(16) Uani 1 1 d . . . . .
C26 C 0.1923(5) 0.8016(4) 0.6470(4) 0.0371(16) Uani 1 1 d . . . . .
H26 H 0.142143 0.752847 0.654248 0.044 Uiso 1 1 calc R U . . .
Cl17 Cl -0.1060(5) 0.7269(5) 0.4742(6) 0.121(2) Uani 0.5 1 d D . P A 1
C83 C 0.3042(5) 0.5055(5) 0.9575(5) 0.047(2) Uani 1 1 d . . . . .
H83 H 0.346756 0.481180 0.969179 0.057 Uiso 1 1 calc R U . . .
C77 C 0.2258(5) 1.0097(4) 1.0653(4) 0.0414(17) Uani 1 1 d . . . . .
H77 H 0.202301 1.044742 1.096236 0.050 Uiso 1 1 calc R U . . .
C54 C 0.5000(5) 0.9344(5) 0.8797(4) 0.0434(18) Uani 1 1 d . . . . .
H54 H 0.522851 0.910385 0.910182 0.052 Uiso 1 1 calc R U . . .
C79 C 0.3256(5) 0.9978(4) 0.9786(4) 0.0433(18) Uani 1 1 d . . . . .
H79 H 0.371759 1.024861 0.951768 0.052 Uiso 1 1 calc R U . . .
C61 C 0.4756(5) 0.6969(5) 0.9446(5) 0.052(2) Uani 1 1 d . . . . .
H61 H 0.494346 0.653282 0.919829 0.062 Uiso 1 1 calc R U . . .
C85 C 0.2084(5) 0.5883(4) 0.9890(4) 0.0412(18) Uani 1 1 d . . . . .
H85 H 0.185999 0.620974 1.022891 0.049 Uiso 1 1 calc R U . . .
C82 C 0.2761(5) 0.4940(5) 0.8915(5) 0.047(2) Uani 1 1 d . . . . .
H82 H 0.298912 0.461362 0.857901 0.056 Uiso 1 1 calc R U . . .
C7 C 0.2556(5) 0.5335(5) 0.5438(4) 0.0459(19) Uani 1 1 d . . . . .
H7 H 0.247211 0.475436 0.524600 0.055 Uiso 1 1 calc R U . . .
C62 C 0.5041(5) 0.7284(5) 1.0090(6) 0.053(2) Uani 1 1 d . . . . .
H62 H 0.543950 0.707406 1.029247 0.064 Uiso 1 1 calc R U . . .
C55 C 0.5622(5) 0.9979(5) 0.8506(5) 0.053(2) Uani 1 1 d . . . . .
H55 H 0.627475 1.015510 0.860446 0.063 Uiso 1 1 calc R U . . .
C42 C -0.1681(5) 0.7581(5) 0.7879(5) 0.049(2) Uani 1 1 d . . . . .
C78 C 0.2928(5) 1.0468(5) 1.0250(4) 0.0459(19) Uani 1 1 d . . . . .
H78 H 0.316232 1.107503 1.029743 0.055 Uiso 1 1 calc R U . . .
C28 C 0.2597(5) 0.9545(5) 0.6515(4) 0.0438(19) Uani 1 1 d . . . . .
H28 H 0.255927 1.009925 0.660654 0.053 Uiso 1 1 calc R U . . .
C30 C 0.3466(5) 0.8638(5) 0.6136(4) 0.0457(19) Uani 1 1 d . . . . .
H30 H 0.401683 0.857759 0.597095 0.055 Uiso 1 1 calc R U . . .
C5 C 0.2983(5) 0.6799(5) 0.5341(4) 0.0453(19) Uani 1 1 d . . . . .
H5 H 0.319925 0.722379 0.508679 0.054 Uiso 1 1 calc R U . . .
C25 C 0.2725(5) 0.7912(4) 0.6225(4) 0.0373(16) Uani 1 1 d . . . . .
C84 C 0.2710(5) 0.5517(5) 1.0058(5) 0.0476(19) Uani 1 1 d . . . . .
H84 H 0.290243 0.559169 1.050968 0.057 Uiso 1 1 calc R U . . .
C6 C 0.2927(5) 0.5973(5) 0.5063(4) 0.052(2) Uani 1 1 d D . . . .
C63 C 0.4765(6) 0.7908(5) 1.0467(5) 0.051(2) Uani 1 1 d . . . . .
H63 H 0.495074 0.811102 1.092813 0.062 Uiso 1 1 calc R U . . .
C64 C 0.4204(5) 0.8237(5) 1.0155(4) 0.0443(19) Uani 1 1 d . . . . .
H64 H 0.402425 0.867872 1.040247 0.053 Uiso 1 1 calc R U . . .
C33 C -0.0279(5) 0.9457(5) 0.6657(4) 0.0414(17) Uani 1 1 d D . . . .
C34 C -0.0706(5) 0.9110(5) 0.7175(4) 0.0400(17) Uani 1 1 d . . . . .
H34 H -0.127916 0.916481 0.729111 0.048 Uiso 1 1 calc R U . . .
C75 C 0.1849(5) 0.8585(5) 1.1593(4) 0.0463(19) Uani 1 1 d . . . . .
H75A H 0.223632 0.914494 1.187161 0.069 Uiso 1 1 calc R U . . .
H75B H 0.224973 0.829291 1.138102 0.069 Uiso 1 1 calc R U . . .
H75C H 0.143713 0.823119 1.186714 0.069 Uiso 1 1 calc R U . . .
C41 C -0.2188(6) 0.7239(6) 0.8385(5) 0.056(2) Uani 1 1 d . . . . .
H41 H -0.276012 0.676067 0.826647 0.067 Uiso 1 1 calc R U . . .
C56 C 0.5292(6) 1.0341(5) 0.8085(5) 0.058(2) Uani 1 1 d . . . . .
H56 H 0.571620 1.079201 0.791281 0.069 Uiso 1 1 calc R U . . .
C92 C 0.2683(6) 1.1720(5) 0.8213(5) 0.054(2) Uani 1 1 d . . . . .
H92 H 0.322820 1.175011 0.794702 0.064 Uiso 1 1 calc R U . . .
C4 C 0.2738(5) 0.7041(5) 0.5981(4) 0.0408(17) Uani 1 1 d . . . . .
C11 C 0.0572(6) 0.4031(5) 0.6958(5) 0.053(2) Uani 1 1 d . . . . .
H11 H -0.005725 0.389578 0.705954 0.064 Uiso 1 1 calc R U . . .
C43 C -0.2027(7) 0.7172(6) 0.7176(6) 0.070(3) Uani 1 1 d . . . . .
H43A H -0.260756 0.667434 0.715245 0.105 Uiso 1 1 calc R U . . .
H43B H -0.155865 0.698197 0.694886 0.105 Uiso 1 1 calc R U . . .
H43C H -0.214339 0.758977 0.696296 0.105 Uiso 1 1 calc R U . . .
C45 C 0.0412(5) 0.9359(5) 0.8964(4) 0.0477(19) Uani 1 1 d . . . . .
H45A H 0.034704 0.973135 0.937410 0.072 Uiso 1 1 calc R U . . .
H45B H 0.059723 0.969469 0.862271 0.072 Uiso 1 1 calc R U . . .
H45C H 0.088865 0.912925 0.904427 0.072 Uiso 1 1 calc R U . . .
C29 C 0.3405(5) 0.9436(5) 0.6283(4) 0.0463(19) Uani 1 1 d . . . . .
H29 H 0.391980 0.992315 0.622647 0.056 Uiso 1 1 calc R U . . .
C90 C -0.1075(5) 0.3956(5) 0.8299(5) 0.052(2) Uani 1 1 d . . . . .
H90 H -0.127913 0.339031 0.837440 0.063 Uiso 1 1 calc R U . . .
C89 C -0.1592(6) 0.4140(6) 0.7866(5) 0.057(2) Uani 1 1 d . . . . .
H89 H -0.216210 0.371063 0.765291 0.068 Uiso 1 1 calc R U . . .
C91 C -0.0242(5) 0.4584(4) 0.8639(5) 0.0447(19) Uani 1 1 d . . . . .
H91 H 0.010738 0.445189 0.894985 0.054 Uiso 1 1 calc R U . . .
C57 C 0.4337(6) 1.0057(6) 0.7903(5) 0.060(2) Uani 1 1 d . . . . .
H57 H 0.411382 1.029773 0.759662 0.072 Uiso 1 1 calc R U . . .
C76 C 0.0679(6) 0.9223(5) 1.1390(5) 0.055(2) Uani 1 1 d . . . . .
H76A H 0.031682 0.892807 1.171488 0.083 Uiso 1 1 calc R U . . .
H76B H 0.025366 0.925963 1.105509 0.083 Uiso 1 1 calc R U . . .
H76C H 0.109451 0.980492 1.161426 0.083 Uiso 1 1 calc R U . . .
F3 F 0.4363(8) 1.1559(4) 0.7008(5) 0.161(5) Uani 1 1 d . . . . .
C58 C 0.3717(6) 0.9416(5) 0.8177(5) 0.053(2) Uani 1 1 d . . . . .
H58 H 0.306744 0.921318 0.805300 0.064 Uiso 1 1 calc R U . . .
C46 C -0.0730(5) 0.9905(5) 0.6269(4) 0.051(2) Uani 1 1 d D . . . .
C39 C -0.1041(6) 0.8251(6) 0.9214(5) 0.055(2) Uani 1 1 d . . . . .
H39 H -0.082019 0.846795 0.966862 0.066 Uiso 1 1 calc R U . . .
C40 C -0.1891(6) 0.7565(6) 0.9031(6) 0.060(3) Uani 1 1 d . . . . .
C88 C -0.1290(6) 0.4953(6) 0.7736(5) 0.058(2) Uani 1 1 d . . . . .
H88 H -0.164263 0.508129 0.742566 0.070 Uiso 1 1 calc R U . . .
C13 C 0.1998(7) 0.3793(5) 0.7015(5) 0.057(2) Uani 1 1 d . . . . .
H13 H 0.234988 0.349563 0.715718 0.069 Uiso 1 1 calc R U . . .
C14 C 0.2411(6) 0.4416(5) 0.6655(5) 0.050(2) Uani 1 1 d . . . . .
C12 C 0.1080(7) 0.3598(5) 0.7168(5) 0.057(2) Uani 1 1 d . . . . .
F2 F 0.5846(6) 1.2474(7) 0.7272(6) 0.157(4) Uani 1 1 d . . . . .
C17 C 0.0373(6) 0.5099(6) 0.6376(6) 0.061(2) Uani 1 1 d . . . . .
H17A H -0.027271 0.468972 0.627324 0.091 Uiso 1 1 calc R U . . .
H17B H 0.060672 0.530343 0.597840 0.091 Uiso 1 1 calc R U . . .
H17C H 0.039603 0.559017 0.672758 0.091 Uiso 1 1 calc R U . . .
C16 C 0.0629(9) 0.2939(6) 0.7581(7) 0.084(4) Uani 1 1 d . . . . .
H16A H 0.059703 0.323969 0.803249 0.126 Uiso 1 1 calc R U . . .
H16B H 0.100144 0.258379 0.759383 0.126 Uiso 1 1 calc R U . . .
H16C H -0.000218 0.257123 0.738261 0.126 Uiso 1 1 calc R U . . .
C15 C 0.3407(6) 0.4592(7) 0.6475(6) 0.071(3) Uani 1 1 d . . . . .
H15A H 0.373212 0.440121 0.678010 0.106 Uiso 1 1 calc R U . . .
H15B H 0.373044 0.521070 0.650699 0.106 Uiso 1 1 calc R U . . .
H15C H 0.339939 0.427672 0.602079 0.106 Uiso 1 1 calc R U . . .
C18 C 0.3242(6) 0.5726(5) 0.4386(4) 0.059(2) Uani 1 1 d D . . . .
C44 C -0.2475(7) 0.7176(8) 0.9567(6) 0.081(3) Uani 1 1 d . . . . .
H44A H -0.310650 0.717319 0.950986 0.121 Uiso 1 1 calc R U . . .
H44B H -0.218439 0.752209 1.000637 0.121 Uiso 1 1 calc R U . . .
H44C H -0.250685 0.658409 0.952695 0.121 Uiso 1 1 calc R U . . .
C94 C -0.4587(6) 0.4593(7) 0.8251(6) 0.073(3) Uani 1 1 d . . . . .
H94 H -0.497901 0.399944 0.799944 0.087 Uiso 1 1 calc R U . . .
C93 C 0.3504(9) 1.2022(8) 0.5675(7) 0.089(4) Uani 1 1 d . . . . .
H93 H 0.404233 1.235695 0.601521 0.106 Uiso 1 1 calc R U . . .
C033 C 0.3497(8) 0.8724(7) 0.3741(6) 0.080(3) Uani 1 1 d . . . . .
H033 H 0.396502 0.846051 0.359366 0.096 Uiso 1 1 calc R U . . .
C98 C 0.5469(7) 0.8080(7) 0.7282(7) 0.081(3) Uani 1 1 d . . . . .
H98 H 0.520861 0.853583 0.744134 0.097 Uiso 1 1 calc R U . . .
B1 B 0.4914(9) 1.2335(8) 0.7325(7) 0.070(3) Uani 1 1 d . . . . .
C47 C 0.0017(10) 1.0781(9) 0.6214(9) 0.089(3) Uani 0.7 1 d D . P B 1
H47A H 0.026876 1.113452 0.665830 0.133 Uiso 0.7 1 calc R U P B 1
H47B H -0.026706 1.108184 0.597859 0.133 Uiso 0.7 1 calc R U P B 1
H47C H 0.052283 1.067996 0.596938 0.133 Uiso 0.7 1 calc R U P B 1
C50 C -0.1033(12) 0.9367(10) 0.5569(7) 0.089(3) Uani 0.7 1 d D . P B 1
H50A H -0.051118 0.922829 0.538040 0.133 Uiso 0.7 1 calc R U P B 1
H50B H -0.122542 0.969214 0.529816 0.133 Uiso 0.7 1 calc R U P B 1
H50C H -0.155703 0.883272 0.557633 0.133 Uiso 0.7 1 calc R U P B 1
C19 C 0.3987(12) 0.5332(12) 0.4450(9) 0.099(4) Uani 0.7 1 d D . P C 1
H19A H 0.450997 0.574904 0.473979 0.148 Uiso 0.7 1 d R U P C 1
H19B H 0.373137 0.482664 0.462659 0.148 Uiso 0.7 1 d R U P C 1
H19C H 0.418837 0.518044 0.402019 0.148 Uiso 0.7 1 d R U P C 1
C96 C -0.033(4) 0.684(4) 0.477(3) 0.075(7) Uani 0.25 1 d D . P D 3
H96 H -0.077866 0.640783 0.440201 0.090 Uiso 0.25 1 calc R U P D 3
C22 C 0.2417(11) 0.4988(11) 0.3958(8) 0.099(4) Uani 0.7 1 d D . P C 1
H22A H 0.261008 0.480106 0.353339 0.148 Uiso 0.7 1 d R U P C 1
H22B H 0.220508 0.451686 0.417609 0.148 Uiso 0.7 1 d R U P C 1
H22C H 0.191818 0.518445 0.390069 0.148 Uiso 0.7 1 d R U P C 1
C52 C -0.1554(11) 1.0071(11) 0.6565(9) 0.089(3) Uani 0.7 1 d D . P B 1
H52A H -0.207987 0.952202 0.652283 0.133 Uiso 0.7 1 calc R U P B 1
H52B H -0.173052 1.044057 0.633090 0.133 Uiso 0.7 1 calc R U P B 1
H52C H -0.138797 1.035705 0.703447 0.133 Uiso 0.7 1 calc R U P B 1
C24 C 0.3663(16) 0.6486(11) 0.4073(10) 0.099(4) Uani 0.7 1 d D . P C 1
H24A H 0.319769 0.672515 0.402527 0.148 Uiso 0.7 1 d R U P C 1
H24B H 0.419069 0.691275 0.435167 0.148 Uiso 0.7 1 d R U P C 1
H24C H 0.385469 0.630665 0.364577 0.148 Uiso 0.7 1 d R U P C 1
C95 C 0.0040(7) 0.7311(5) 0.5334(5) 0.075(7) Uani 0.25 1 d DG U P E 2
H95 H 0.025139 0.759998 0.580925 0.090 Uiso 0.25 1 calc R U P E 2
Cl9 Cl -0.1117(7) 0.7267(7) 0.5188(8) 0.081(2) Uani 0.25 1 d DG U P E 2
Cl19 Cl 0.0824(8) 0.7942(6) 0.4844(9) 0.081(2) Uani 0.25 1 d DG U P E 2
Cl5 Cl 0.0073(9) 0.6257(6) 0.5206(7) 0.081(2) Uani 0.25 1 d DG U P E 2
Cl21 Cl 0.0731(15) 0.6631(13) 0.4923(10) 0.145(4) Uani 0.25 1 d D . P D 3
Cl11 Cl -0.0829(16) 0.7073(14) 0.5549(10) 0.145(4) Uani 0.25 1 d D . P D 3
Cl23 Cl 0.0214(17) 0.7917(13) 0.4625(10) 0.145(4) Uani 0.25 1 d D . P D 3
C97 C -0.0166(9) 0.7011(16) 0.4903(15) 0.075(7) Uani 0.5 1 d D . P A 1
H97 H -0.027049 0.654797 0.449301 0.090 Uiso 0.5 1 calc R U P A 1
C21 C 0.4274(16) 0.631(3) 0.440(2) 0.102(10) Uani 0.3 1 d D . P C 2
H21A H 0.432749 0.689976 0.450205 0.152 Uiso 0.3 1 d R U P C 2
H21B H 0.462409 0.621086 0.473665 0.152 Uiso 0.3 1 d R U P C 2
H21C H 0.451239 0.618356 0.397925 0.152 Uiso 0.3 1 d R U P C 2
C20 C 0.309(2) 0.4782(13) 0.4108(18) 0.102(10) Uani 0.3 1 d D . P C 2
H20A H 0.343422 0.462914 0.441467 0.152 Uiso 0.3 1 d R U P C 2
H20B H 0.243952 0.443554 0.408867 0.152 Uiso 0.3 1 d R U P C 2
H20C H 0.330812 0.468534 0.367687 0.152 Uiso 0.3 1 d R U P C 2
C23 C 0.284(3) 0.609(2) 0.3892(13) 0.102(10) Uani 0.3 1 d D . P C 2
H23A H 0.217431 0.585477 0.387530 0.152 Uiso 0.3 1 d R U P C 2
H23B H 0.305801 0.670887 0.403930 0.152 Uiso 0.3 1 d R U P C 2
H23C H 0.303601 0.594847 0.345840 0.152 Uiso 0.3 1 d R U P C 2
C49 C -0.075(3) 1.0699(17) 0.6741(18) 0.093(12) Uiso 0.3 1 d D . P B 2
H49A H -0.085907 1.058184 0.718321 0.139 Uiso 0.3 1 calc R U P B 2
H49B H -0.125215 1.085529 0.658541 0.139 Uiso 0.3 1 calc R U P B 2
H49C H -0.015160 1.117620 0.676205 0.139 Uiso 0.3 1 calc R U P B 2
C48 C -0.1742(15) 0.926(2) 0.6077(18) 0.086(11) Uiso 0.3 1 d D . P B 2
H48A H -0.175637 0.881194 0.569013 0.129 Uiso 0.3 1 calc R U P B 2
H48B H -0.213520 0.956241 0.597087 0.129 Uiso 0.3 1 calc R U P B 2
H48C H -0.197680 0.899193 0.644851 0.129 Uiso 0.3 1 calc R U P B 2
C51 C -0.029(3) 1.004(2) 0.5628(12) 0.088(12) Uiso 0.3 1 d D . P B 2
H51A H -0.058779 1.034049 0.540242 0.133 Uiso 0.3 1 calc R U P B 2
H51B H -0.036476 0.948450 0.534050 0.133 Uiso 0.3 1 calc R U P B 2
H51C H 0.037975 1.039393 0.572701 0.133 Uiso 0.3 1 calc R U P B 2

loop_
_atom_site_aniso_label
_atom_site_aniso_U_11
_atom_site_aniso_U_22
_atom_site_aniso_U_33
_atom_site_aniso_U_23
_atom_site_aniso_U_13
_atom_site_aniso_U_12
Cu1 0.0193(5) 0.0235(5) 0.0509(7) 0.0070(4) 0.0109(4) 0.0057(4)
P2 0.0179(8) 0.0218(8) 0.0507(11) 0.0054(7) 0.0089(7) 0.0031(6)
P1 0.0183(8) 0.0245(8) 0.0516(11) 0.0055(8) 0.0098(7) 0.0026(6)
Cl1 0.0543(13) 0.0538(12) 0.0791(16) 0.0021(11) -0.0008(11) 0.0188(10)
Cl4 0.0646(14) 0.0378(11) 0.1001(19) 0.0100(12) 0.0162(13) 0.0115(10)
Cl6 0.0461(13) 0.0873(18) 0.119(2) 0.0311(17) 0.0248(14) 0.0318(12)
Cl8 0.0468(13) 0.0898(18) 0.121(2) 0.0288(17) 0.0281(14) 0.0342(13)
Cl10 0.0699(17) 0.0605(15) 0.130(3) 0.0411(17) -0.0178(17) 0.0070(12)
Cl12 0.111(3) 0.102(2) 0.127(3) 0.059(2) 0.063(2) 0.053(2)
Cl14 0.090(2) 0.122(3) 0.117(3) 0.029(2) 0.0008(19) 0.063(2)
Cl16 0.077(2) 0.116(3) 0.162(4) 0.045(3) 0.036(2) 0.0332(19)
Cl18 0.142(3) 0.077(2) 0.140(3) 0.037(2) 0.022(3) 0.027(2)
Cl20 0.116(3) 0.157(4) 0.167(4) 0.095(3) 0.057(3) 0.066(3)
Cl22 0.214(5) 0.101(3) 0.103(3) 0.035(2) 0.044(3) 0.069(3)
Cl24 0.108(3) 0.112(3) 0.189(5) -0.002(3) -0.006(3) 0.058(2)
Cl3 0.198(5) 0.119(3) 0.123(3) 0.022(3) 0.035(3) 0.100(3)
Cl13 0.078(2) 0.149(4) 0.178(5) 0.058(3) 0.029(3) 0.005(2)
O1 0.014(2) 0.022(2) 0.061(3) 0.008(2) 0.012(2) 0.0031(16)
Cl7 0.082(2) 0.217(5) 0.156(4) -0.071(4) -0.037(2) 0.091(3)
Cl15 0.085(3) 0.101(3) 0.174(5) 0.065(4) -0.017(3) 0.012(2)
N1 0.028(3) 0.025(3) 0.058(4) -0.001(3) 0.003(3) 0.010(2)
N2 0.023(3) 0.028(3) 0.046(3) 0.006(3) 0.009(2) 0.009(2)
Cl2 0.085(3) 0.101(3) 0.174(5) 0.065(4) -0.017(3) 0.012(2)
C59 0.022(3) 0.024(3) 0.050(4) 0.004(3) 0.020(3) -0.001(2)
C70 0.018(3) 0.026(3) 0.046(4) 0.009(3) 0.008(3) 0.004(2)
C69 0.021(3) 0.030(3) 0.052(4) 0.007(3) 0.008(3) 0.009(3)
C1 0.024(3) 0.023(3) 0.043(4) -0.003(3) 0.005(3) 0.010(3)
F4 0.069(4) 0.127(6) 0.103(5) 0.041(5) 0.037(4) 0.034(4)
F1 0.146(7) 0.054(4) 0.100(5) 0.018(4) 0.000(5) 0.023(4)
C66 0.018(3) 0.021(3) 0.053(4) 0.006(3) 0.008(3) 0.004(2)
C80 0.023(3) 0.018(3) 0.053(5) 0.005(3) 0.009(3) 0.001(2)
C8 0.032(4) 0.031(4) 0.051(5) -0.007(3) 0.004(3) 0.010(3)
C32 0.031(4) 0.034(4) 0.051(4) 0.010(3) 0.008(3) 0.012(3)
C71 0.018(3) 0.024(3) 0.050(4) 0.007(3) 0.010(3) 0.005(2)
C81 0.027(4) 0.028(3) 0.058(5) 0.007(3) 0.009(3) 0.005(3)
C60 0.032(4) 0.030(4) 0.057(5) -0.001(3) 0.008(3) 0.007(3)
C9 0.031(4) 0.033(4) 0.055(5) -0.002(3) 0.009(3) 0.009(3)
C36 0.024(3) 0.024(3) 0.053(4) 0.006(3) 0.009(3) 0.011(3)
C65 0.022(3) 0.024(3) 0.053(4) 0.011(3) 0.006(3) 0.005(2)
C67 0.030(4) 0.024(3) 0.053(4) 0.005(3) 0.005(3) 0.008(3)
C37 0.027(4) 0.032(3) 0.061(5) 0.009(3) 0.018(3) 0.015(3)
C35 0.024(3) 0.032(3) 0.048(4) 0.006(3) 0.010(3) 0.010(3)
C2 0.028(4) 0.027(3) 0.062(5) 0.006(3) 0.025(3) 0.009(3)
C73 0.023(4) 0.039(4) 0.074(6) 0.018(4) 0.017(4) 0.005(3)
C31 0.025(3) 0.027(3) 0.054(4) 0.005(3) 0.014(3) 0.008(3)
C86 0.021(3) 0.029(3) 0.054(5) 0.004(3) 0.010(3) 0.004(3)
C74 0.021(3) 0.038(4) 0.061(5) 0.011(4) 0.015(3) 0.008(3)
C10 0.043(4) 0.037(4) 0.063(5) 0.012(4) 0.014(4) 0.015(3)
C38 0.031(4) 0.038(4) 0.061(5) 0.010(4) 0.017(4) 0.020(3)
C3 0.029(4) 0.035(4) 0.050(4) -0.002(3) 0.010(3) 0.016(3)
C27 0.021(3) 0.028(3) 0.058(5) 0.005(3) 0.011(3) 0.009(3)
C87 0.024(4) 0.043(4) 0.059(5) 0.010(4) 0.007(3) 0.004(3)
C72 0.021(3) 0.030(3) 0.061(5) 0.013(3) 0.007(3) 0.002(3)
C53 0.026(3) 0.028(3) 0.043(4) -0.003(3) 0.007(3) 0.000(3)
C68 0.024(3) 0.035(4) 0.049(4) 0.004(3) 0.012(3) 0.010(3)
C26 0.025(3) 0.032(3) 0.053(4) 0.006(3) 0.012(3) 0.010(3)
Cl17 0.085(3) 0.101(3) 0.174(5) 0.065(4) -0.017(3) 0.012(2)
C83 0.021(4) 0.031(4) 0.084(7) 0.011(4) 0.003(4) 0.005(3)
C77 0.039(4) 0.025(3) 0.057(5) 0.004(3) 0.012(4) 0.011(3)
C54 0.025(4) 0.033(4) 0.065(5) 0.009(4) 0.016(3) 0.004(3)
C79 0.034(4) 0.027(3) 0.065(5) 0.013(3) 0.012(4) 0.004(3)
C61 0.032(4) 0.035(4) 0.087(7) 0.005(4) 0.017(4) 0.014(3)
C85 0.018(3) 0.031(4) 0.069(6) 0.004(4) 0.009(3) 0.006(3)
C82 0.023(4) 0.031(4) 0.081(6) 0.003(4) 0.020(4) 0.008(3)
C7 0.033(4) 0.037(4) 0.060(5) -0.003(4) 0.009(4) 0.012(3)
C62 0.022(4) 0.036(4) 0.101(8) 0.021(5) 0.010(4) 0.008(3)
C55 0.027(4) 0.033(4) 0.082(6) 0.007(4) 0.022(4) -0.004(3)
C42 0.030(4) 0.041(4) 0.073(6) 0.013(4) 0.017(4) 0.012(3)
C78 0.045(4) 0.025(3) 0.069(5) 0.016(4) 0.011(4) 0.011(3)
C28 0.028(4) 0.034(4) 0.070(5) 0.016(4) 0.019(4) 0.010(3)
C30 0.027(4) 0.040(4) 0.067(5) 0.009(4) 0.016(4) 0.010(3)
C5 0.033(4) 0.041(4) 0.055(5) 0.001(4) 0.013(4) 0.010(3)
C25 0.026(3) 0.033(4) 0.052(4) 0.006(3) 0.013(3) 0.012(3)
C84 0.031(4) 0.042(4) 0.068(6) 0.017(4) 0.004(4) 0.010(3)
C6 0.030(4) 0.048(5) 0.069(6) -0.004(4) 0.017(4) 0.013(3)
C63 0.037(4) 0.045(4) 0.066(6) 0.011(4) 0.010(4) 0.009(3)
C64 0.029(4) 0.039(4) 0.066(6) 0.012(4) 0.009(4) 0.014(3)
C33 0.035(4) 0.037(4) 0.056(5) 0.007(4) 0.009(3) 0.019(3)
C34 0.031(4) 0.040(4) 0.051(5) 0.005(3) 0.007(3) 0.019(3)
C75 0.031(4) 0.038(4) 0.057(5) 0.004(4) 0.010(4) 0.001(3)
C41 0.034(4) 0.053(5) 0.081(7) 0.024(5) 0.027(4) 0.010(4)
C56 0.051(5) 0.037(4) 0.062(6) 0.009(4) 0.020(4) -0.008(4)
C92 0.036(4) 0.042(4) 0.080(6) 0.012(4) 0.017(4) 0.013(3)
C4 0.022(3) 0.037(4) 0.060(5) 0.004(4) 0.009(3) 0.010(3)
C11 0.051(5) 0.043(4) 0.065(6) 0.011(4) 0.018(4) 0.015(4)
C43 0.048(5) 0.047(5) 0.092(8) 0.004(5) 0.021(5) -0.001(4)
C45 0.041(4) 0.044(4) 0.058(5) 0.002(4) 0.005(4) 0.021(3)
C29 0.032(4) 0.034(4) 0.070(5) 0.014(4) 0.021(4) 0.008(3)
C90 0.030(4) 0.030(4) 0.084(6) 0.003(4) 0.012(4) 0.001(3)
C89 0.028(4) 0.046(5) 0.080(7) 0.001(5) 0.006(4) 0.002(3)
C91 0.031(4) 0.024(3) 0.072(6) 0.007(4) 0.015(4) 0.004(3)
C57 0.048(5) 0.049(5) 0.068(6) 0.025(5) 0.005(4) -0.005(4)
C76 0.042(5) 0.040(4) 0.080(6) -0.002(4) 0.022(4) 0.020(4)
F3 0.229(11) 0.046(4) 0.170(9) 0.015(5) -0.076(8) 0.012(5)
C58 0.034(4) 0.047(5) 0.062(5) 0.017(4) 0.005(4) -0.007(3)
C46 0.040(4) 0.055(5) 0.063(5) 0.012(4) 0.006(4) 0.026(4)
C39 0.041(5) 0.063(5) 0.077(6) 0.028(5) 0.028(4) 0.033(4)
C40 0.041(5) 0.067(6) 0.092(8) 0.038(6) 0.039(5) 0.030(4)
C88 0.031(4) 0.065(6) 0.076(6) 0.020(5) 0.007(4) 0.012(4)
C13 0.064(6) 0.042(5) 0.070(6) 0.005(4) 0.011(5) 0.031(4)
C14 0.045(5) 0.041(4) 0.068(6) 0.001(4) 0.001(4) 0.025(4)
C12 0.066(6) 0.034(4) 0.069(6) 0.008(4) 0.016(5) 0.019(4)
F2 0.107(7) 0.190(10) 0.183(10) 0.028(8) 0.088(7) 0.072(7)
C17 0.033(4) 0.060(5) 0.099(8) 0.032(5) 0.016(5) 0.020(4)
C16 0.107(9) 0.049(6) 0.111(9) 0.037(6) 0.044(7) 0.036(6)
C15 0.047(5) 0.066(6) 0.106(9) 0.011(6) 0.004(5) 0.034(5)
C18 0.058(6) 0.055(5) 0.065(6) 0.006(5) 0.025(5) 0.024(4)
C44 0.041(5) 0.113(9) 0.115(9) 0.071(8) 0.043(6) 0.034(5)
C94 0.040(5) 0.061(6) 0.108(9) -0.007(6) 0.000(5) 0.022(4)
C93 0.069(7) 0.071(7) 0.118(10) 0.018(7) 0.018(7) 0.018(6)
C033 0.082(8) 0.081(7) 0.097(9) 0.027(7) 0.032(7) 0.049(6)
C98 0.048(6) 0.078(7) 0.109(9) -0.001(7) 0.014(6) 0.027(5)
B1 0.063(7) 0.070(8) 0.078(8) 0.005(6) 0.014(6) 0.034(6)
C47 0.088(7) 0.097(7) 0.112(8) 0.052(7) 0.010(6) 0.054(6)
C50 0.088(7) 0.097(7) 0.112(8) 0.052(7) 0.010(6) 0.054(6)
C19 0.116(9) 0.111(9) 0.091(8) 0.026(7) 0.051(7) 0.064(7)
C96 0.056(12) 0.068(14) 0.086(15) 0.011(13) -0.009(12) 0.008(11)
C22 0.116(9) 0.111(9) 0.091(8) 0.026(7) 0.051(7) 0.064(7)
C52 0.088(7) 0.097(7) 0.112(8) 0.052(7) 0.010(6) 0.054(6)
C24 0.116(9) 0.111(9) 0.091(8) 0.026(7) 0.051(7) 0.064(7)
C95 0.056(12) 0.068(14) 0.086(15) 0.011(13) -0.009(12) 0.008(11)
Cl9 0.094(5) 0.062(4) 0.103(5) 0.032(4) 0.021(4) 0.042(4)
Cl19 0.094(5) 0.062(4) 0.103(5) 0.032(4) 0.021(4) 0.042(4)
Cl5 0.094(5) 0.062(4) 0.103(5) 0.032(4) 0.021(4) 0.042(4)
Cl21 0.152(10) 0.136(9) 0.116(8) -0.001(7) 0.050(7) 0.033(7)
Cl11 0.152(10) 0.136(9) 0.116(8) -0.001(7) 0.050(7) 0.033(7)
Cl23 0.152(10) 0.136(9) 0.116(8) -0.001(7) 0.050(7) 0.033(7)
C97 0.056(12) 0.068(14) 0.086(15) 0.011(13) -0.009(12) 0.008(11)
C21 0.072(15) 0.13(2) 0.060(14) -0.034(14) 0.032(12) 0.023(15)
C20 0.072(15) 0.13(2) 0.060(14) -0.034(14) 0.032(12) 0.023(15)
C23 0.072(15) 0.13(2) 0.060(14) -0.034(14) 0.032(12) 0.023(15)

loop_
_atom_type_symbol
_atom_type_description
_atom_type_scat_dispersion_real
_atom_type_scat_dispersion_imag
_atom_type_scat_source
C C 0.0137 0.0067 'International Tables Vol C Tables 4.2.6.8 and 6.1.1.4'
H H 0.0000 0.0000 'International Tables Vol C Tables 4.2.6.8 and 6.1.1.4'
B B 0.0070 0.0029 'International Tables Vol C Tables 4.2.6.8 and 6.1.1.4'
Cl Cl 0.3281 0.5435 'International Tables Vol C Tables 4.2.6.8 and 6.1.1.4'
Cu Cu -2.7974 3.6876 'International Tables Vol C Tables 4.2.6.8 and 6.1.1.4'
F F 0.0583 0.0400 'International Tables Vol C Tables 4.2.6.8 and 6.1.1.4'
N N 0.0241 0.0134 'International Tables Vol C Tables 4.2.6.8 and 6.1.1.4'
O O 0.0389 0.0241 'International Tables Vol C Tables 4.2.6.8 and 6.1.1.4'
P P 0.2543 0.3332 'International Tables Vol C Tables 4.2.6.8 and 6.1.1.4'

loop_
_exptl_crystal_face_index_h
_exptl_crystal_face_index_k
_exptl_crystal_face_index_l
_exptl_crystal_face_perp_dist
3 -11 30 0.0907
7 -30 0 7.1723
-11 30 -11 0.9396
-1 8 -30 0.1046

loop_
_geom_angle_atom_site_label_1
_geom_angle_atom_site_label_2
_geom_angle_atom_site_label_3
_geom_angle
_geom_angle_site_symmetry_1
_geom_angle_site_symmetry_3
_geom_angle_publ_flag
P2 Cu1 P1 111.46(8) . . ?
C1 Cu1 P2 112.6(2) . . ?
C1 Cu1 P1 111.8(2) . . ?
C1 Cu1 C2 94.9(3) . . ?
C2 Cu1 P2 116.1(2) . . ?
C2 Cu1 P1 109.1(2) . . ?
C80 P2 Cu1 110.2(2) . . ?
C71 P2 Cu1 117.8(2) . . ?
C71 P2 C80 106.6(3) . . ?
C71 P2 C86 100.7(3) . . ?
C86 P2 Cu1 115.9(3) . . ?
C86 P2 C80 104.3(3) . . ?
C59 P1 Cu1 116.5(2) . . ?
C65 P1 Cu1 112.9(2) . . ?
C65 P1 C59 104.4(3) . . ?
C65 P1 C53 101.1(3) . . ?
C53 P1 Cu1 116.5(3) . . ?
C53 P1 C59 103.6(3) . . ?
C66 O1 C70 114.3(5) . . ?
C1 N1 C3 177.4(7) . . ?
C2 N2 C36 175.7(7) . . ?
C60 C59 P1 117.5(6) . . ?
C64 C59 P1 122.3(5) . . ?
C64 C59 C60 120.2(8) . . ?
O1 C70 C71 114.8(6) . . ?
C69 C70 O1 119.6(6) . . ?
C69 C70 C71 125.6(6) . . ?
C70 C69 C74 116.6(6) . . ?
C70 C69 C68 119.9(6) . . ?
C74 C69 C68 123.4(6) . . ?
N1 C1 Cu1 163.5(6) . . ?
O1 C66 C65 114.4(6) . . ?
C67 C66 O1 120.9(6) . . ?
C67 C66 C65 124.8(6) . . ?
C81 C80 P2 116.9(6) . . ?
C85 C80 P2 123.2(5) . . ?
C85 C80 C81 119.5(7) . . ?
C3 C8 C9 120.3(7) . . ?
C7 C8 C9 121.1(7) . . ?
C7 C8 C3 118.6(7) . . ?
C31 C32 H32 118.4 . . ?
C31 C32 C33 123.1(7) . . ?
C33 C32 H32 118.4 . . ?
C70 C71 P2 119.7(5) . . ?
C70 C71 C72 115.3(6) . . ?
C72 C71 P2 124.8(5) . . ?
C80 C81 H81 120.1 . . ?
C82 C81 C80 119.9(8) . . ?
C82 C81 H81 120.1 . . ?
C59 C60 H60 120.2 . . ?
C59 C60 C61 119.5(8) . . ?
C61 C60 H60 120.2 . . ?
C10 C9 C8 118.8(7) . . ?
C14 C9 C8 120.8(7) . . ?
C14 C9 C10 120.4(8) . . ?
N2 C36 C35 118.5(6) . . ?
N2 C36 C31 119.6(6) . . ?
C35 C36 C31 121.9(7) . . ?
C66 C65 P1 117.1(5) . . ?
C66 C65 C79 116.3(6) . . ?
C79 C65 P1 126.4(6) . . ?
C66 C67 C68 117.8(6) . . ?
C66 C67 C77 116.5(7) . . ?
C77 C67 C68 125.7(6) . . ?
C38 C37 C35 122.2(6) . . ?
C38 C37 C42 121.8(7) . . ?
C42 C37 C35 116.0(7) . . ?
C36 C35 C37 121.6(7) . . ?
C36 C35 C34 117.9(7) . . ?
C34 C35 C37 120.5(6) . . ?
N2 C2 Cu1 165.4(6) . . ?
C74 C73 H73 118.7 . . ?
C72 C73 H73 118.7 . . ?
C72 C73 C74 122.7(6) . . ?
C32 C31 C36 117.3(6) . . ?
C32 C31 C27 120.8(7) . . ?
C36 C31 C27 121.9(7) . . ?
C87 C86 P2 119.3(6) . . ?
C87 C86 C91 118.7(7) . . ?
C91 C86 P2 121.7(6) . . ?
C69 C74 H74 120.3 . . ?
C73 C74 C69 119.3(7) . . ?
C73 C74 H74 120.3 . . ?
C9 C10 C17 122.4(7) . . ?
C11 C10 C9 118.7(8) . . ?
C11 C10 C17 118.9(7) . . ?
C37 C38 C45 123.4(7) . . ?
C37 C38 C39 118.7(8) . . ?
C39 C38 C45 117.9(8) . . ?
N1 C3 C8 118.7(7) . . ?
N1 C3 C4 119.2(6) . . ?
C8 C3 C4 122.0(7) . . ?
C26 C27 C31 121.6(6) . . ?
C28 C27 C31 119.6(6) . . ?
C28 C27 C26 118.7(6) . . ?
C86 C87 H87 119.1 . . ?
C86 C87 C88 121.9(8) . . ?
C88 C87 H87 119.1 . . ?
C71 C72 H72 119.9 . . ?
C73 C72 C71 120.2(7) . . ?
C73 C72 H72 119.9 . . ?
C54 C53 P1 120.9(6) . . ?
C58 C53 P1 118.7(5) . . ?
C58 C53 C54 120.2(7) . . ?
C69 C68 C67 107.0(6) . . ?
C69 C68 C75 109.0(6) . . ?
C69 C68 C76 112.1(6) . . ?
C67 C68 C75 107.4(6) . . ?
C76 C68 C67 112.0(6) . . ?
C76 C68 C75 109.1(7) . . ?
C27 C26 H26 119.3 . . ?
C25 C26 C27 121.4(6) . . ?
C25 C26 H26 119.3 . . ?
C82 C83 H83 119.9 . . ?
C84 C83 H83 119.9 . . ?
C84 C83 C82 120.3(8) . . ?
C67 C77 H77 119.9 . . ?
C78 C77 C67 120.2(7) . . ?
C78 C77 H77 119.9 . . ?
C53 C54 H54 120.5 . . ?
C53 C54 C55 119.1(8) . . ?
C55 C54 H54 120.5 . . ?
C65 C79 H79 119.5 . . ?
C78 C79 C65 120.9(7) . . ?
C78 C79 H79 119.5 . . ?
C60 C61 H61 119.8 . . ?
C62 C61 C60 120.3(7) . . ?
C62 C61 H61 119.8 . . ?
C80 C85 H85 119.8 . . ?
C80 C85 C84 120.3(7) . . ?
C84 C85 H85 119.8 . . ?
C81 C82 H82 120.1 . . ?
C83 C82 C81 119.7(7) . . ?
C83 C82 H82 120.1 . . ?
C8 C7 H7 119.1 . . ?
C8 C7 C6 121.9(7) . . ?
C6 C7 H7 119.1 . . ?
C61 C62 H62 119.4 . . ?
C61 C62 C63 121.2(9) . . ?
C63 C62 H62 119.4 . . ?
C54 C55 H55 119.8 . . ?
C56 C55 C54 120.4(8) . . ?
C56 C55 H55 119.8 . . ?
C37 C42 C43 123.3(8) . . ?
C41 C42 C37 116.8(9) . . ?
C41 C42 C43 119.9(8) . . ?
C77 C78 H78 119.4 . . ?
C79 C78 C77 121.3(7) . . ?
C79 C78 H78 119.4 . . ?
C27 C28 H28 120.3 . . ?
C29 C28 C27 119.4(7) . . ?
C29 C28 H28 120.3 . . ?
C25 C30 H30 119.7 . . ?
C29 C30 H30 119.7 . . ?
C29 C30 C25 120.6(7) . . ?
C6 C5 H5 118.4 . . ?
C6 C5 C4 123.2(8) . . ?
C4 C5 H5 118.4 . . ?
C26 C25 C30 118.7(6) . . ?
C26 C25 C4 120.3(6) . . ?
C30 C25 C4 120.4(6) . . ?
C83 C84 C85 120.3(9) . . ?
C83 C84 H84 119.9 . . ?
C85 C84 H84 119.9 . . ?
C7 C6 C18 119.5(7) . . ?
C5 C6 C7 117.5(7) . . ?
C5 C6 C18 123.0(8) . . ?
C62 C63 H63 120.6 . . ?
C62 C63 C64 118.7(9) . . ?
C64 C63 H63 120.6 . . ?
C59 C64 C63 120.0(7) . . ?
C59 C64 H64 120.0 . . ?
C63 C64 H64 120.0 . . ?
C32 C33 C46 122.0(7) . . ?
C34 C33 C32 117.2(7) . . ?
C34 C33 C46 120.8(6) . . ?
C35 C34 H34 118.7 . . ?
C33 C34 C35 122.6(6) . . ?
C33 C34 H34 118.7 . . ?
C68 C75 H75A 109.5 . . ?
C68 C75 H75B 109.5 . . ?
C68 C75 H75C 109.5 . . ?
H75A C75 H75B 109.5 . . ?
H75A C75 H75C 109.5 . . ?
H75B C75 H75C 109.5 . . ?
C42 C41 H41 118.8 . . ?
C40 C41 C42 122.5(8) . . ?
C40 C41 H41 118.8 . . ?
C55 C56 H56 119.6 . . ?
C55 C56 C57 120.8(8) . . ?
C57 C56 H56 119.6 . . ?
Cl1 C92 Cl4 110.7(5) . . ?
Cl1 C92 H92 108.9 . . ?
Cl4 C92 H92 108.9 . . ?
Cl10 C92 Cl1 109.1(4) . . ?
Cl10 C92 Cl4 110.2(5) . . ?
Cl10 C92 H92 108.9 . . ?
C3 C4 C25 122.6(7) . . ?
C5 C4 C3 116.7(7) . . ?
C5 C4 C25 120.5(7) . . ?
C10 C11 H11 119.3 . . ?
C12 C11 C10 121.5(8) . . ?
C12 C11 H11 119.3 . . ?
C42 C43 H43A 109.5 . . ?
C42 C43 H43B 109.5 . . ?
C42 C43 H43C 109.5 . . ?
H43A C43 H43B 109.5 . . ?
H43A C43 H43C 109.5 . . ?
H43B C43 H43C 109.5 . . ?
C38 C45 H45A 109.5 . . ?
C38 C45 H45B 109.5 . . ?
C38 C45 H45C 109.5 . . ?
H45A C45 H45B 109.5 . . ?
H45A C45 H45C 109.5 . . ?
H45B C45 H45C 109.5 . . ?
C28 C29 H29 119.4 . . ?
C30 C29 C28 121.2(7) . . ?
C30 C29 H29 119.4 . . ?
C89 C90 H90 119.2 . . ?
C89 C90 C91 121.6(8) . . ?
C91 C90 H90 119.2 . . ?
C90 C89 H89 120.1 . . ?
C90 C89 C88 119.8(8) . . ?
C88 C89 H89 120.1 . . ?
C86 C91 C90 118.3(8) . . ?
C86 C91 H91 120.9 . . ?
C90 C91 H91 120.9 . . ?
C56 C57 H57 120.4 . . ?
C58 C57 C56 119.2(9) . . ?
C58 C57 H57 120.4 . . ?
C68 C76 H76A 109.5 . . ?
C68 C76 H76B 109.5 . . ?
C68 C76 H76C 109.5 . . ?
H76A C76 H76B 109.5 . . ?
H76A C76 H76C 109.5 . . ?
H76B C76 H76C 109.5 . . ?
C53 C58 C57 120.2(8) . . ?
C53 C58 H58 119.9 . . ?
C57 C58 H58 119.9 . . ?
C33 C46 C47 108.7(7) . . ?
C33 C46 C48 104.4(17) . . ?
C50 C46 C33 109.0(7) . . ?
C50 C46 C47 106.7(10) . . ?
C52 C46 C33 115.1(8) . . ?
C52 C46 C47 108.3(9) . . ?
C52 C46 C50 108.8(10) . . ?
C49 C46 C33 107.5(19) . . ?
C49 C46 C48 108.6(17) . . ?
C49 C46 C51 116.2(18) . . ?
C51 C46 C33 112.4(18) . . ?
C51 C46 C48 107.0(16) . . ?
C38 C39 H39 119.7 . . ?
C40 C39 C38 120.6(9) . . ?
C40 C39 H39 119.7 . . ?
C41 C40 C39 119.6(8) . . ?
C41 C40 C44 120.6(9) . . ?
C39 C40 C44 119.9(10) . . ?
C87 C88 C89 119.7(9) . . ?
C87 C88 H88 120.2 . . ?
C89 C88 H88 120.2 . . ?
C14 C13 H13 119.4 . . ?
C12 C13 H13 119.4 . . ?
C12 C13 C14 121.2(8) . . ?
C9 C14 C15 121.0(8) . . ?
C13 C14 C9 119.1(8) . . ?
C13 C14 C15 119.9(8) . . ?
C11 C12 C13 119.0(8) . . ?
C11 C12 C16 119.1(9) . . ?
C13 C12 C16 121.8(9) . . ?
C10 C17 H17A 109.5 . . ?
C10 C17 H17B 109.5 . . ?
C10 C17 H17C 109.5 . . ?
H17A C17 H17B 109.5 . . ?
H17A C17 H17C 109.5 . . ?
H17B C17 H17C 109.5 . . ?
C12 C16 H16A 109.5 . . ?
C12 C16 H16B 109.5 . . ?
C12 C16 H16C 109.5 . . ?
H16A C16 H16B 109.5 . . ?
H16A C16 H16C 109.5 . . ?
H16B C16 H16C 109.5 . . ?
C14 C15 H15A 109.5 . . ?
C14 C15 H15B 109.5 . . ?
C14 C15 H15C 109.5 . . ?
H15A C15 H15B 109.5 . . ?
H15A C15 H15C 109.5 . . ?
H15B C15 H15C 109.5 . . ?
C6 C18 C19 109.3(9) . . ?
C6 C18 C22 108.4(8) . . ?
C6 C18 C21 107.1(14) . . ?
C6 C18 C20 118.5(15) . . ?
C6 C18 C23 109.0(13) . . ?
C22 C18 C19 104.8(10) . . ?
C24 C18 C6 112.5(8) . . ?
C24 C18 C19 107.9(10) . . ?
C24 C18 C22 113.6(14) . . ?
C20 C18 C21 111.2(18) . . ?
C20 C18 C23 111.4(19) . . ?
C23 C18 C21 97(3) . . ?
C40 C44 H44A 109.5 . . ?
C40 C44 H44B 109.5 . . ?
C40 C44 H44C 109.5 . . ?
H44A C44 H44B 109.5 . . ?
H44A C44 H44C 109.5 . . ?
H44B C44 H44C 109.5 . . ?
Cl6 C94 Cl14 109.4(5) . . ?
Cl6 C94 H94 108.9 . . ?
Cl8 C94 Cl6 110.5(6) . . ?
Cl8 C94 Cl14 110.3(6) . . ?
Cl8 C94 H94 108.9 . . ?
Cl14 C94 H94 108.9 . . ?
Cl16 C93 Cl18 109.6(7) . . ?
Cl16 C93 H93 108.3 . . ?
Cl18 C93 H93 108.3 . . ?
Cl3 C93 Cl16 111.4(7) . . ?
Cl3 C93 Cl18 110.9(8) . . ?
Cl3 C93 H93 108.3 . . ?
Cl12 C033 Cl24 108.2(7) . . ?
Cl12 C033 H033 109.8 . . ?
Cl22 C033 Cl12 111.8(7) . . ?
Cl22 C033 Cl24 107.4(7) . . ?
Cl22 C033 H033 109.8 . . ?
Cl24 C033 H033 109.8 . . ?
Cl20 C98 H98 108.6 . . ?
Cl13 C98 Cl20 108.4(7) . . ?
Cl13 C98 Cl7 112.3(8) . . ?
Cl13 C98 H98 108.6 . . ?
Cl7 C98 Cl20 110.2(6) . . ?
Cl7 C98 H98 108.6 . . ?
F4 B1 F1 107.5(9) . . ?
F4 B1 F2 107.6(11) . . ?
F3 B1 F4 110.9(12) . . ?
F3 B1 F1 110.2(11) . . ?
F3 B1 F2 112.7(11) . . ?
F2 B1 F1 107.8(11) . . ?
C46 C47 H47A 109.5 . . ?
C46 C47 H47B 109.5 . . ?
C46 C47 H47C 109.5 . . ?
H47A C47 H47B 109.5 . . ?
H47A C47 H47C 109.5 . . ?
H47B C47 H47C 109.5 . . ?
C46 C50 H50A 109.5 . . ?
C46 C50 H50B 109.5 . . ?
C46 C50 H50C 109.5 . . ?
H50A C50 H50B 109.5 . . ?
H50A C50 H50C 109.5 . . ?
H50B C50 H50C 109.5 . . ?
C18 C19 H19A 109.3 . . ?
C18 C19 H19B 110.1 . . ?
C18 C19 H19C 109.0 . . ?
H19A C19 H19B 109.5 . . ?
H19A C19 H19C 109.5 . . ?
H19B C19 H19C 109.5 . . ?
Cl21 C96 H96 115.2 . . ?
Cl11 C96 H96 115.2 . . ?
Cl11 C96 Cl21 110(3) . . ?
Cl23 C96 H96 115.2 . . ?
Cl23 C96 Cl21 99(3) . . ?
Cl23 C96 Cl11 100(3) . . ?
C18 C22 H22A 109.8 . . ?
C18 C22 H22B 109.0 . . ?
C18 C22 H22C 109.6 . . ?
H22A C22 H22B 109.5 . . ?
H22A C22 H22C 109.5 . . ?
H22B C22 H22C 109.5 . . ?
C46 C52 H52A 109.5 . . ?
C46 C52 H52B 109.5 . . ?
C46 C52 H52C 109.5 . . ?
H52A C52 H52B 109.5 . . ?
H52A C52 H52C 109.5 . . ?
H52B C52 H52C 109.5 . . ?
C18 C24 H24A 108.1 . . ?
C18 C24 H24B 109.9 . . ?
C18 C24 H24C 110.4 . . ?
H24A C24 H24B 109.5 . . ?
H24A C24 H24C 109.5 . . ?
H24B C24 H24C 109.5 . . ?
Cl9 C95 H95 107.5 . . ?
Cl9 C95 Cl19 111.4 . . ?
Cl19 C95 H95 107.5 . . ?
Cl5 C95 H95 107.5 . . ?
Cl5 C95 Cl9 111.4 . . ?
Cl5 C95 Cl19 111.4 . . ?
Cl15 C97 Cl2 119.0(10) . . ?
Cl15 C97 H97 96.8 . . ?
Cl2 C97 H97 96.8 . . ?
Cl17 C97 Cl15 116.7(9) . . ?
Cl17 C97 Cl2 120.2(9) . . ?
Cl17 C97 H97 96.8 . . ?
C18 C21 H21A 109.0 . . ?
C18 C21 H21B 108.4 . . ?
C18 C21 H21C 111.0 . . ?
H21A C21 H21B 109.5 . . ?
H21A C21 H21C 109.5 . . ?
H21B C21 H21C 109.5 . . ?
C18 C20 H20A 106.0 . . ?
C18 C20 H20B 109.6 . . ?
C18 C20 H20C 112.8 . . ?
H20A C20 H20B 109.5 . . ?
H20A C20 H20C 109.5 . . ?
H20B C20 H20C 109.5 . . ?
C18 C23 H23A 108.6 . . ?
C18 C23 H23B 109.2 . . ?
C18 C23 H23C 110.6 . . ?
H23A C23 H23B 109.5 . . ?
H23A C23 H23C 109.5 . . ?
H23B C23 H23C 109.5 . . ?
C46 C49 H49A 109.5 . . ?
C46 C49 H49B 109.5 . . ?
C46 C49 H49C 109.5 . . ?
H49A C49 H49B 109.5 . . ?
H49A C49 H49C 109.5 . . ?
H49B C49 H49C 109.5 . . ?
C46 C48 H48A 109.5 . . ?
C46 C48 H48B 109.5 . . ?
C46 C48 H48C 109.5 . . ?
H48A C48 H48B 109.5 . . ?
H48A C48 H48C 109.5 . . ?
H48B C48 H48C 109.5 . . ?
C46 C51 H51A 109.5 . . ?
C46 C51 H51B 109.5 . . ?
C46 C51 H51C 109.5 . . ?
H51A C51 H51B 109.5 . . ?
H51A C51 H51C 109.5 . . ?
H51B C51 H51C 109.5 . . ?

loop_
_geom_bond_atom_site_label_1
_geom_bond_atom_site_label_2
_geom_bond_distance
_geom_bond_site_symmetry_2
_geom_bond_publ_flag
Cu1 P2 2.2943(19) . ?
Cu1 P1 2.305(2) . ?
Cu1 C1 1.939(7) . ?
Cu1 C2 1.947(9) . ?
P2 C80 1.821(7) . ?
P2 C71 1.811(7) . ?
P2 C86 1.821(7) . ?
P1 C59 1.839(8) . ?
P1 C65 1.819(7) . ?
P1 C53 1.835(7) . ?
Cl1 C92 1.751(9) . ?
Cl4 C92 1.764(8) . ?
Cl6 C94 1.755(13) . ?
Cl8 C94 1.738(9) . ?
Cl10 C92 1.748(10) . ?
Cl12 C033 1.729(12) . ?
Cl14 C94 1.755(12) . ?
Cl16 C93 1.748(13) . ?
Cl18 C93 1.751(15) . ?
Cl20 C98 1.780(14) . ?
Cl22 C033 1.695(13) . ?
Cl24 C033 1.808(13) . ?
Cl3 C93 1.693(13) . ?
Cl13 C98 1.692(12) . ?
O1 C70 1.399(7) . ?
O1 C66 1.392(7) . ?
Cl7 C98 1.724(13) . ?
Cl15 C97 1.656(13) . ?
N1 C1 1.143(9) . ?
N1 C3 1.396(10) . ?
N2 C36 1.387(9) . ?
N2 C2 1.144(10) . ?
Cl2 C97 1.673(13) . ?
C59 C60 1.383(10) . ?
C59 C64 1.362(11) . ?
C70 C69 1.366(9) . ?
C70 C71 1.406(9) . ?
C69 C74 1.407(9) . ?
C69 C68 1.510(10) . ?
F4 B1 1.336(15) . ?
F1 B1 1.396(15) . ?
C66 C65 1.394(9) . ?
C66 C67 1.377(10) . ?
C80 C81 1.402(10) . ?
C80 C85 1.363(11) . ?
C8 C9 1.495(11) . ?
C8 C3 1.402(9) . ?
C8 C7 1.372(11) . ?
C32 H32 0.9500 . ?
C32 C31 1.366(11) . ?
C32 C33 1.408(10) . ?
C71 C72 1.415(9) . ?
C81 H81 0.9500 . ?
C81 C82 1.393(11) . ?
C60 H60 0.9500 . ?
C60 C61 1.396(12) . ?
C9 C10 1.403(11) . ?
C9 C14 1.394(11) . ?
C36 C35 1.388(9) . ?
C36 C31 1.421(10) . ?
C65 C79 1.397(9) . ?
C67 C68 1.531(10) . ?
C67 C77 1.404(9) . ?
C37 C35 1.516(10) . ?
C37 C38 1.368(12) . ?
C37 C42 1.414(10) . ?
C35 C34 1.392(11) . ?
C73 H73 0.9500 . ?
C73 C74 1.390(11) . ?
C73 C72 1.356(11) . ?
C31 C27 1.486(9) . ?
C86 C87 1.371(12) . ?
C86 C91 1.409(10) . ?
C74 H74 0.9500 . ?
C10 C11 1.398(12) . ?
C10 C17 1.494(12) . ?
C38 C45 1.509(11) . ?
C38 C39 1.407(11) . ?
C3 C4 1.414(11) . ?
C27 C26 1.408(9) . ?
C27 C28 1.403(9) . ?
C87 H87 0.9500 . ?
C87 C88 1.381(11) . ?
C72 H72 0.9500 . ?
C53 C54 1.392(10) . ?
C53 C58 1.388(12) . ?
C68 C75 1.542(12) . ?
C68 C76 1.525(9) . ?
C26 H26 0.9500 . ?
C26 C25 1.396(9) . ?
Cl17 C97 1.646(12) . ?
C83 H83 0.9500 . ?
C83 C82 1.386(13) . ?
C83 C84 1.362(12) . ?
C77 H77 0.9500 . ?
C77 C78 1.387(11) . ?
C54 H54 0.9500 . ?
C54 C55 1.409(10) . ?
C79 H79 0.9500 . ?
C79 C78 1.364(11) . ?
C61 H61 0.9500 . ?
C61 C62 1.338(14) . ?
C85 H85 0.9500 . ?
C85 C84 1.404(11) . ?
C82 H82 0.9500 . ?
C7 H7 0.9500 . ?
C7 C6 1.424(12) . ?
C62 H62 0.9500 . ?
C62 C63 1.384(12) . ?
C55 H55 0.9500 . ?
C55 C56 1.360(14) . ?
C42 C41 1.409(12) . ?
C42 C43 1.483(14) . ?
C78 H78 0.9500 . ?
C28 H28 0.9500 . ?
C28 C29 1.400(10) . ?
C30 H30 0.9500 . ?
C30 C25 1.397(10) . ?
C30 C29 1.372(11) . ?
C5 H5 0.9500 . ?
C5 C6 1.380(11) . ?
C5 C4 1.401(11) . ?
C25 C4 1.477(10) . ?
C84 H84 0.9500 . ?
C6 C18 1.513(10) . ?
C63 H63 0.9500 . ?
C63 C64 1.408(12) . ?
C64 H64 0.9500 . ?
C33 C34 1.388(11) . ?
C33 C46 1.535(9) . ?
C34 H34 0.9500 . ?
C75 H75A 0.9800 . ?
C75 H75B 0.9800 . ?
C75 H75C 0.9800 . ?
C41 H41 0.9500 . ?
C41 C40 1.347(14) . ?
C56 H56 0.9500 . ?
C56 C57 1.398(13) . ?
C92 H92 1.0000 . ?
C11 H11 0.9500 . ?
C11 C12 1.380(13) . ?
C43 H43A 0.9800 . ?
C43 H43B 0.9800 . ?
C43 H43C 0.9800 . ?
C45 H45A 0.9800 . ?
C45 H45B 0.9800 . ?
C45 H45C 0.9800 . ?
C29 H29 0.9500 . ?
C90 H90 0.9500 . ?
C90 C89 1.353(14) . ?
C90 C91 1.409(11) . ?
C89 H89 0.9500 . ?
C89 C88 1.381(13) . ?
C91 H91 0.9500 . ?
C57 H57 0.9500 . ?
C57 C58 1.394(11) . ?
C76 H76A 0.9800 . ?
C76 H76B 0.9800 . ?
C76 H76C 0.9800 . ?
F3 B1 1.315(15) . ?
C58 H58 0.9500 . ?
C46 C47 1.552(12) . ?
C46 C50 1.517(13) . ?
C46 C52 1.507(12) . ?
C46 C49 1.509(16) . ?
C46 C48 1.544(16) . ?
C46 C51 1.522(16) . ?
C39 H39 0.9500 . ?
C39 C40 1.391(13) . ?
C40 C44 1.541(12) . ?
C88 H88 0.9500 . ?
C13 H13 0.9500 . ?
C13 C14 1.392(13) . ?
C13 C12 1.388(13) . ?
C14 C15 1.521(12) . ?
C12 C16 1.523(13) . ?
F2 B1 1.379(15) . ?
C17 H17A 0.9800 . ?
C17 H17B 0.9800 . ?
C17 H17C 0.9800 . ?
C16 H16A 0.9800 . ?
C16 H16B 0.9800 . ?
C16 H16C 0.9800 . ?
C15 H15A 0.9800 . ?
C15 H15B 0.9800 . ?
C15 H15C 0.9800 . ?
C18 C19 1.547(13) . ?
C18 C22 1.537(13) . ?
C18 C24 1.508(13) . ?
C18 C21 1.541(16) . ?
C18 C20 1.524(16) . ?
C18 C23 1.539(16) . ?
C44 H44A 0.9800 . ?
C44 H44B 0.9800 . ?
C44 H44C 0.9800 . ?
C94 H94 1.0000 . ?
C93 H93 1.0000 . ?
C033 H033 1.0000 . ?
C98 H98 1.0000 . ?
C47 H47A 0.9800 . ?
C47 H47B 0.9800 . ?
C47 H47C 0.9800 . ?
C50 H50A 0.9800 . ?
C50 H50B 0.9800 . ?
C50 H50C 0.9800 . ?
C19 H19A 0.9601 . ?
C19 H19B 0.9601 . ?
C19 H19C 0.9601 . ?
C96 H96 1.0000 . ?
C96 Cl21 1.83(4) . ?
C96 Cl11 1.83(4) . ?
C96 Cl23 1.82(4) . ?
C22 H22A 0.9599 . ?
C22 H22B 0.9599 . ?
C22 H22C 0.9600 . ?
C52 H52A 0.9800 . ?
C52 H52B 0.9800 . ?
C52 H52C 0.9800 . ?
C24 H24A 0.9599 . ?
C24 H24B 0.9599 . ?
C24 H24C 0.9601 . ?
C95 H95 1.0000 . ?
C95 Cl9 1.7831 . ?
C95 Cl19 1.7832 . ?
C95 Cl5 1.7829 . ?
C97 H97 1.0000 . ?
C21 H21A 0.9602 . ?
C21 H21B 0.9600 . ?
C21 H21C 0.9597 . ?
C20 H20A 0.9598 . ?
C20 H20B 0.9600 . ?
C20 H20C 0.9601 . ?
C23 H23A 0.9598 . ?
C23 H23B 0.9597 . ?
C23 H23C 0.9601 . ?
C49 H49A 0.9800 . ?
C49 H49B 0.9800 . ?
C49 H49C 0.9800 . ?
C48 H48A 0.9800 . ?
C48 H48B 0.9800 . ?
C48 H48C 0.9800 . ?
C51 H51A 0.9800 . ?
C51 H51B 0.9800 . ?
C51 H51C 0.9800 . ?

loop_
_geom_torsion_atom_site_label_1
_geom_torsion_atom_site_label_2
_geom_torsion_atom_site_label_3
_geom_torsion_atom_site_label_4
_geom_torsion
_geom_torsion_site_symmetry_1
_geom_torsion_site_symmetry_2
_geom_torsion_site_symmetry_3
_geom_torsion_site_symmetry_4
_geom_torsion_publ_flag
Cu1 P2 C80 C81 -62.7(5) . . . . ?
Cu1 P2 C80 C85 110.9(5) . . . . ?
Cu1 P2 C71 C70 -39.7(7) . . . . ?
Cu1 P2 C71 C72 134.2(6) . . . . ?
Cu1 P2 C86 C87 -37.4(7) . . . . ?
Cu1 P2 C86 C91 149.3(5) . . . . ?
Cu1 P1 C59 C60 50.2(6) . . . . ?
Cu1 P1 C59 C64 -130.9(5) . . . . ?
Cu1 P1 C65 C66 53.0(6) . . . . ?
Cu1 P1 C65 C79 -121.9(6) . . . . ?
Cu1 P1 C53 C54 -142.7(5) . . . . ?
Cu1 P1 C53 C58 42.5(7) . . . . ?
P2 C80 C81 C82 175.2(5) . . . . ?
P2 C80 C85 C84 -174.7(5) . . . . ?
P2 C71 C72 C73 -170.4(6) . . . . ?
P2 C86 C87 C88 -173.6(7) . . . . ?
P2 C86 C91 C90 174.0(6) . . . . ?
P1 C59 C60 C61 177.9(5) . . . . ?
P1 C59 C64 C63 -179.2(5) . . . . ?
P1 C65 C79 C78 173.7(7) . . . . ?
P1 C53 C54 C55 -173.7(6) . . . . ?
P1 C53 C58 C57 172.5(7) . . . . ?
O1 C70 C69 C74 -178.1(6) . . . . ?
O1 C70 C69 C68 -1.1(10) . . . . ?
O1 C70 C71 P2 -8.9(9) . . . . ?
O1 C70 C71 C72 176.7(6) . . . . ?
O1 C66 C65 P1 5.2(8) . . . . ?
O1 C66 C65 C79 -179.5(6) . . . . ?
O1 C66 C67 C68 3.5(10) . . . . ?
O1 C66 C67 C77 -178.2(7) . . . . ?
N1 C3 C4 C5 171.6(7) . . . . ?
N1 C3 C4 C25 -13.9(11) . . . . ?
N2 C36 C35 C37 -3.9(10) . . . . ?
N2 C36 C35 C34 178.2(6) . . . . ?
N2 C36 C31 C32 -177.6(6) . . . . ?
N2 C36 C31 C27 2.1(10) . . . . ?
C59 P1 C65 C66 -74.6(6) . . . . ?
C59 P1 C65 C79 110.6(7) . . . . ?
C59 P1 C53 C54 -13.4(7) . . . . ?
C59 P1 C53 C58 171.8(6) . . . . ?
C59 C60 C61 C62 0.6(11) . . . . ?
C70 O1 C66 C65 -147.3(6) . . . . ?
C70 O1 C66 C67 33.8(9) . . . . ?
C70 C69 C74 C73 -1.2(11) . . . . ?
C70 C69 C68 C67 35.0(9) . . . . ?
C70 C69 C68 C75 -80.9(8) . . . . ?
C70 C69 C68 C76 158.2(7) . . . . ?
C70 C71 C72 C73 3.8(11) . . . . ?
C69 C70 C71 P2 168.3(6) . . . . ?
C69 C70 C71 C72 -6.2(11) . . . . ?
C66 O1 C70 C69 -35.2(9) . . . . ?
C66 O1 C70 C71 142.1(6) . . . . ?
C66 C65 C79 C78 -1.2(12) . . . . ?
C66 C67 C68 C69 -35.9(9) . . . . ?
C66 C67 C68 C75 81.0(8) . . . . ?
C66 C67 C68 C76 -159.2(7) . . . . ?
C66 C67 C77 C78 -3.8(12) . . . . ?
C80 P2 C71 C70 84.7(6) . . . . ?
C80 P2 C71 C72 -101.4(7) . . . . ?
C80 P2 C86 C87 -158.8(6) . . . . ?
C80 P2 C86 C91 28.0(7) . . . . ?
C80 C81 C82 C83 -1.0(10) . . . . ?
C80 C85 C84 C83 0.7(11) . . . . ?
C8 C9 C10 C11 -179.4(7) . . . . ?
C8 C9 C10 C17 2.6(12) . . . . ?
C8 C9 C14 C13 179.0(8) . . . . ?
C8 C9 C14 C15 -3.1(12) . . . . ?
C8 C3 C4 C5 -4.1(11) . . . . ?
C8 C3 C4 C25 170.3(7) . . . . ?
C8 C7 C6 C5 -4.0(12) . . . . ?
C8 C7 C6 C18 175.9(8) . . . . ?
C32 C31 C27 C26 -127.1(8) . . . . ?
C32 C31 C27 C28 48.6(11) . . . . ?
C32 C33 C34 C35 1.3(11) . . . . ?
C32 C33 C46 C47 -50.8(11) . . . . ?
C32 C33 C46 C50 65.1(11) . . . . ?
C32 C33 C46 C52 -172.5(10) . . . . ?
C32 C33 C46 C49 -117.8(16) . . . . ?
C32 C33 C46 C48 127.0(15) . . . . ?
C32 C33 C46 C51 11.3(17) . . . . ?
C71 P2 C80 C81 168.3(5) . . . . ?
C71 P2 C80 C85 -18.0(6) . . . . ?
C71 P2 C86 C87 90.9(6) . . . . ?
C71 P2 C86 C91 -82.4(6) . . . . ?
C71 C70 C69 C74 4.9(11) . . . . ?
C71 C70 C69 C68 -178.1(7) . . . . ?
C81 C80 C85 C84 -1.2(10) . . . . ?
C60 C59 C64 C63 -0.2(10) . . . . ?
C60 C61 C62 C63 1.2(12) . . . . ?
C9 C8 C3 N1 10.8(11) . . . . ?
C9 C8 C3 C4 -173.5(7) . . . . ?
C9 C8 C7 C6 177.6(7) . . . . ?
C9 C10 C11 C12 0.8(13) . . . . ?
C36 C35 C34 C33 -0.5(11) . . . . ?
C36 C31 C27 C26 53.2(11) . . . . ?
C36 C31 C27 C28 -131.1(8) . . . . ?
C65 P1 C59 C60 175.5(5) . . . . ?
C65 P1 C59 C64 -5.6(6) . . . . ?
C65 P1 C53 C54 94.5(6) . . . . ?
C65 P1 C53 C58 -80.2(7) . . . . ?
C65 C66 C67 C68 -175.2(7) . . . . ?
C65 C66 C67 C77 3.1(12) . . . . ?
C65 C79 C78 C77 0.4(13) . . . . ?
C67 C66 C65 P1 -176.1(6) . . . . ?
C67 C66 C65 C79 -0.7(11) . . . . ?
C67 C77 C78 C79 2.2(13) . . . . ?
C37 C35 C34 C33 -178.4(7) . . . . ?
C37 C38 C39 C40 -0.5(11) . . . . ?
C37 C42 C41 C40 -0.4(13) . . . . ?
C35 C36 C31 C32 1.7(10) . . . . ?
C35 C36 C31 C27 -178.5(7) . . . . ?
C35 C37 C38 C45 -4.1(11) . . . . ?
C35 C37 C38 C39 177.2(6) . . . . ?
C35 C37 C42 C41 -176.8(7) . . . . ?
C35 C37 C42 C43 5.2(11) . . . . ?
C31 C32 C33 C34 -0.6(11) . . . . ?
C31 C32 C33 C46 -178.1(7) . . . . ?
C31 C36 C35 C37 176.8(7) . . . . ?
C31 C36 C35 C34 -1.1(10) . . . . ?
C31 C27 C26 C25 174.4(8) . . . . ?
C31 C27 C28 C29 -175.9(8) . . . . ?
C86 P2 C80 C81 62.3(6) . . . . ?
C86 P2 C80 C85 -124.1(6) . . . . ?
C86 P2 C71 C70 -166.7(6) . . . . ?
C86 P2 C71 C72 7.2(7) . . . . ?
C86 C87 C88 C89 0.6(13) . . . . ?
C74 C69 C68 C67 -148.2(7) . . . . ?
C74 C69 C68 C75 95.9(8) . . . . ?
C74 C69 C68 C76 -25.0(11) . . . . ?
C74 C73 C72 C71 -0.6(13) . . . . ?
C10 C9 C14 C13 0.2(12) . . . . ?
C10 C9 C14 C15 178.1(8) . . . . ?
C10 C11 C12 C13 -0.5(14) . . . . ?
C10 C11 C12 C16 177.5(9) . . . . ?
C38 C37 C35 C36 71.1(9) . . . . ?
C38 C37 C35 C34 -111.0(8) . . . . ?
C38 C37 C42 C41 2.2(11) . . . . ?
C38 C37 C42 C43 -175.8(8) . . . . ?
C38 C39 C40 C41 2.3(12) . . . . ?
C38 C39 C40 C44 -178.8(8) . . . . ?
C3 C8 C9 C10 63.6(10) . . . . ?
C3 C8 C9 C14 -115.2(9) . . . . ?
C3 C8 C7 C6 0.8(12) . . . . ?
C27 C26 C25 C30 1.5(12) . . . . ?
C27 C26 C25 C4 -170.3(8) . . . . ?
C27 C28 C29 C30 1.3(14) . . . . ?
C87 C86 C91 C90 0.7(11) . . . . ?
C72 C73 C74 C69 -0.9(13) . . . . ?
C53 P1 C59 C60 -79.1(6) . . . . ?
C53 P1 C59 C64 99.8(6) . . . . ?
C53 P1 C65 C66 178.1(6) . . . . ?
C53 P1 C65 C79 3.3(8) . . . . ?
C53 C54 C55 C56 2.1(12) . . . . ?
C68 C69 C74 C73 -178.0(7) . . . . ?
C68 C67 C77 C78 174.4(8) . . . . ?
C26 C27 C28 C29 -0.1(13) . . . . ?
C26 C25 C4 C3 -49.0(11) . . . . ?
C26 C25 C4 C5 125.3(8) . . . . ?
C77 C67 C68 C69 146.0(7) . . . . ?
C77 C67 C68 C75 -97.1(9) . . . . ?
C77 C67 C68 C76 22.7(11) . . . . ?
C54 C53 C58 C57 -2.3(13) . . . . ?
C54 C55 C56 C57 -3.7(14) . . . . ?
C61 C62 C63 C64 -2.5(12) . . . . ?
C85 C80 C81 C82 1.4(10) . . . . ?
C82 C83 C84 C85 -0.3(11) . . . . ?
C7 C8 C9 C10 -113.1(9) . . . . ?
C7 C8 C9 C14 68.0(11) . . . . ?
C7 C8 C3 N1 -172.3(7) . . . . ?
C7 C8 C3 C4 3.4(11) . . . . ?
C7 C6 C18 C19 -57.1(12) . . . . ?
C7 C6 C18 C22 56.6(12) . . . . ?
C7 C6 C18 C24 -177.0(12) . . . . ?
C7 C6 C18 C21 -123(2) . . . . ?
C7 C6 C18 C20 4(2) . . . . ?
C7 C6 C18 C23 132.8(18) . . . . ?
C62 C63 C64 C59 2.0(11) . . . . ?
C55 C56 C57 C58 2.3(15) . . . . ?
C42 C37 C35 C36 -109.9(8) . . . . ?
C42 C37 C35 C34 68.0(9) . . . . ?
C42 C37 C38 C45 177.0(7) . . . . ?
C42 C37 C38 C39 -1.7(11) . . . . ?
C42 C41 C40 C39 -1.8(14) . . . . ?
C42 C41 C40 C44 179.3(8) . . . . ?
C28 C27 C26 C25 -1.3(12) . . . . ?
C30 C25 C4 C3 139.4(8) . . . . ?
C30 C25 C4 C5 -46.3(11) . . . . ?
C5 C6 C18 C19 122.8(11) . . . . ?
C5 C6 C18 C22 -123.5(11) . . . . ?
C5 C6 C18 C24 2.9(15) . . . . ?
C5 C6 C18 C21 57(2) . . . . ?
C5 C6 C18 C20 -176.1(18) . . . . ?
C5 C6 C18 C23 -47(2) . . . . ?
C25 C30 C29 C28 -1.1(14) . . . . ?
C84 C83 C82 C81 0.5(11) . . . . ?
C6 C5 C4 C3 0.7(12) . . . . ?
C6 C5 C4 C25 -173.9(7) . . . . ?
C64 C59 C60 C61 -1.0(10) . . . . ?
C33 C32 C31 C36 -0.8(11) . . . . ?
C33 C32 C31 C27 179.4(7) . . . . ?
C34 C33 C46 C47 131.8(10) . . . . ?
C34 C33 C46 C50 -112.3(10) . . . . ?
C34 C33 C46 C52 10.2(13) . . . . ?
C34 C33 C46 C49 64.9(17) . . . . ?
C34 C33 C46 C48 -50.3(16) . . . . ?
C34 C33 C46 C51 -166.0(16) . . . . ?
C56 C57 C58 C53 0.7(14) . . . . ?
C4 C5 C6 C7 3.2(12) . . . . ?
C4 C5 C6 C18 -176.6(8) . . . . ?
C43 C42 C41 C40 177.7(9) . . . . ?
C45 C38 C39 C40 -179.3(7) . . . . ?
C29 C30 C25 C26 -0.2(13) . . . . ?
C29 C30 C25 C4 171.5(8) . . . . ?
C90 C89 C88 C87 -1.4(14) . . . . ?
C89 C90 C91 C86 -1.6(12) . . . . ?
C91 C86 C87 C88 -0.2(12) . . . . ?
C91 C90 C89 C88 2.0(14) . . . . ?
C58 C53 C54 C55 0.9(11) . . . . ?
C46 C33 C34 C35 178.8(7) . . . . ?
C14 C9 C10 C11 -0.6(12) . . . . ?
C14 C9 C10 C17 -178.5(8) . . . . ?
C14 C13 C12 C11 0.1(14) . . . . ?
C14 C13 C12 C16 -177.8(9) . . . . ?
C12 C13 C14 C9 0.1(13) . . . . ?
C12 C13 C14 C15 -177.8(9) . . . . ?
C17 C10 C11 C12 178.8(9) . . . . ?
